data_4334457
loop_
_publ_author_name
'Javeed Ahmad Sheikh'
'Soumyabrata Goswami'
'Amit Adhikary'
'Sanjit Konar'

_publ_section_title
;
 Serendipitous Assemblies of Two Large Phosphonate Cages: A Co15 Distorted
 Molecular Cube and a Co12 Butterfly Type Core Structure
;
_journal_name_full 'Inorganic Chemistry'
_journal_page_first 4127
_journal_page_last 4129
_journal_paper_doi 10.1021/ic3025183
_journal_volume 52
_journal_year 2013
_chemical_formula_moiety 'C139 H142 Cl9 Co15 N21 O61 P8'
_chemical_formula_sum 'C139 H142 Cl9 Co15 N21 O61 P8'
_chemical_formula_weight 4533.60
_chemical_name_systematic
; 
 ? 
;
_space_group_IT_number 14
_symmetry_space_group_name_Hall '-P 2ybc'
_symmetry_space_group_name_H-M 'P 1 21/c 1'
_atom_sites_solution_hydrogens geom
_atom_sites_solution_primary direct
_atom_sites_solution_secondary difmap
_audit_creation_method SHELXL-97
_cell_angle_alpha 90.00
_cell_angle_beta 104.938(4)
_cell_angle_gamma 90.00
_cell_formula_units_Z 4
_cell_length_a 17.8914(15)
_cell_length_b 34.494(3)
_cell_length_c 32.494(3)
_cell_measurement_temperature 140(2)
_cell_volume 19376(3)
_computing_cell_refinement 'Bruker SMART'
_computing_data_collection 'Bruker SMART'
_computing_data_reduction 'Bruker SAINT'
_computing_molecular_graphics 'Bruker SHELXTL'
_computing_publication_material 'Bruker SHELXTL'
_computing_structure_refinement 'SHELXL-97 (Sheldrick, 2008)'
_computing_structure_solution 'SHELXS-97 (Sheldrick, 2008)'
_diffrn_ambient_temperature 140(2)
_diffrn_measured_fraction_theta_full 0.980
_diffrn_measured_fraction_theta_max 0.980
_diffrn_measurement_device_type 'CCD area detector'
_diffrn_measurement_method 'phi and omega scans'
_diffrn_radiation_monochromator graphite
_diffrn_radiation_source 'fine-focus sealed tube'
_diffrn_radiation_type MoK\a
_diffrn_radiation_wavelength 0.71073
_diffrn_reflns_av_R_equivalents 0.0579
_diffrn_reflns_av_sigmaI/netI 0.0904
_diffrn_reflns_limit_h_max 23
_diffrn_reflns_limit_h_min -23
_diffrn_reflns_limit_k_max 43
_diffrn_reflns_limit_k_min -44
_diffrn_reflns_limit_l_max 41
_diffrn_reflns_limit_l_min -37
_diffrn_reflns_number 161216
_diffrn_reflns_theta_full 27.35
_diffrn_reflns_theta_max 27.35
_diffrn_reflns_theta_min 0.88
_exptl_absorpt_coefficient_mu 1.520
_exptl_absorpt_correction_T_max 0.510
_exptl_absorpt_correction_T_min 0.510
_exptl_crystal_colour Pink
_exptl_crystal_density_diffrn 1.558
_exptl_crystal_description Block
_exptl_crystal_F_000 2280
_exptl_crystal_size_max 0.45
_exptl_crystal_size_mid 0.38
_exptl_crystal_size_min 0.35
_refine_diff_density_max 1.467
_refine_diff_density_min -0.935
_refine_diff_density_rms 0.157
_refine_ls_extinction_method none
_refine_ls_goodness_of_fit_ref 1.035
_refine_ls_hydrogen_treatment mixed
_refine_ls_matrix_type full
_refine_ls_number_parameters 2273
_refine_ls_number_reflns 42985
_refine_ls_number_restraints 0
_refine_ls_restrained_S_all 1.035
_refine_ls_R_factor_all 0.1216
_refine_ls_R_factor_gt 0.0619
_refine_ls_shift/su_max 0.001
_refine_ls_shift/su_mean 0.000
_refine_ls_structure_factor_coef Fsqd
_refine_ls_weighting_details 'calc w=1/[\s^2^(Fo^2^)+(0.0983P)^2^+23.4770P] where P=(Fo^2^+2Fc^2^)/3'
_refine_ls_weighting_scheme calc
_refine_ls_wR_factor_gt 0.1663
_refine_ls_wR_factor_ref 0.1983
_reflns_number_gt 25222
_reflns_number_total 42985
_reflns_threshold_expression >2sigma(I)
_cod_data_source_file ic3025183_si_002.cif
_cod_data_source_block Complex1
_cod_database_code 4334457

loop_
_symmetry_equiv_pos_as_xyz
'x, y, z'
'-x, y+1/2, -z+1/2'
'-x, -y, -z'
'x, -y-1/2, z-1/2'

loop_
_atom_site_label
_atom_site_type_symbol
_atom_site_fract_x
_atom_site_fract_y
_atom_site_fract_z
_atom_site_U_iso_or_equiv
_atom_site_adp_type
_atom_site_occupancy
_atom_site_symmetry_multiplicity
_atom_site_calc_flag
_atom_site_refinement_flags
O60 O 0.3983(5) 0.6481(2) 0.0062(2) 0.107(2) Uani 1 1 d .
Cl4 Cl -0.03262(10) 0.26849(5) 0.04601(6) 0.0541(5) Uani 1 1 d .
Co1 Co 0.03920(4) 0.41715(2) 0.15796(2) 0.02642(18) Uani 1 1 d .
Co2 Co 0.42931(4) 0.47553(2) 0.28355(2) 0.02631(18) Uani 1 1 d .
Co3 Co 0.15909(4) 0.32909(2) 0.32248(3) 0.02884(18) Uani 1 1 d .
Co4 Co 0.31755(4) 0.26783(2) 0.27094(3) 0.02939(19) Uani 1 1 d .
Co5 Co 0.37639(4) 0.44337(2) 0.15332(2) 0.02569(17) Uani 1 1 d .
Co6 Co 0.21486(4) 0.50516(2) 0.20250(3) 0.02747(18) Uani 1 1 d .
Co7 Co 0.10891(4) 0.35300(2) 0.10965(2) 0.02759(18) Uani 1 1 d .
Co8 Co 0.42861(4) 0.32376(2) 0.18320(2) 0.02625(18) Uani 1 1 d .
Co9 Co 0.09154(4) 0.30340(2) 0.19337(3) 0.02876(18) Uani 1 1 d .
Co10 Co 0.32871(4) 0.41907(2) 0.37145(2) 0.03009(19) Uani 1 1 d .
Co11 Co 0.48318(4) 0.39796(2) 0.34795(3) 0.02889(18) Uani 1 1 d .
Co12 Co 0.14702(4) 0.42774(2) 0.34066(3) 0.03063(19) Uani 1 1 d .
Co13 Co 0.49133(4) 0.31306(2) 0.28413(3) 0.02793(18) Uani 1 1 d .
Co14 Co 0.06231(4) 0.47330(2) 0.23851(3) 0.02928(18) Uani 1 1 d .
Co15 Co 0.30677(4) 0.35929(2) 0.10328(2) 0.02797(18) Uani 1 1 d .
Cl15 Cl 0.16574(11) 0.60543(5) 0.16722(8) 0.0638(6) Uani 1 1 d .
P1 P 0.07147(8) 0.37730(4) 0.25272(5) 0.0253(3) Uani 1 1 d .
P2 P 0.24852(8) 0.30142(4) 0.17316(5) 0.0256(3) Uani 1 1 d .
P3 P 0.34836(8) 0.33253(4) 0.33255(5) 0.0263(3) Uani 1 1 d .
P4 P 0.25011(8) 0.47842(4) 0.29157(5) 0.0261(3) Uani 1 1 d .
P5 P 0.38611(8) 0.52603(4) 0.19771(5) 0.0286(3) Uani 1 1 d .
P6 P 0.20624(8) 0.43220(4) 0.13516(5) 0.0241(3) Uani 1 1 d .
P7 P 0.46567(8) 0.40259(4) 0.24384(5) 0.0250(3) Uani 1 1 d .
Cl7 Cl 0.07921(10) 0.27584(5) 0.39450(5) 0.0491(4) Uani 1 1 d .
P8 P 0.14830(9) 0.24805(5) 0.27453(5) 0.0347(4) Uani 1 1 d .
Cl Cl 0.54124(11) 0.56437(5) 0.31672(6) 0.0540(5) Uani 1 1 d .
O1 O 0.47165(19) 0.42090(10) 0.28774(12) 0.0251(8) Uani 1 1 d .
O2 O 0.5384(2) 0.34859(11) 0.33439(12) 0.0324(9) Uani 1 1 d .
O3 O 0.08310(19) 0.41324(10) 0.22754(11) 0.0258(8) Uani 1 1 d .
O4 O 0.3696(2) 0.37568(10) 0.33378(12) 0.0272(9) Uani 1 1 d .
O5 O 0.2625(2) 0.29666(11) 0.22048(12) 0.0291(9) Uani 1 1 d .
O6 O 0.2778(2) 0.41306(10) 0.12520(11) 0.0242(8) Uani 1 1 d .
O7 O 0.2413(2) 0.44146(10) 0.31567(12) 0.0283(9) Uani 1 1 d .
O8 O 0.0749(2) 0.47393(10) 0.17489(12) 0.0270(9) Uani 1 1 d .
O9 O 0.0673(2) 0.46512(11) 0.30161(13) 0.0334(9) Uani 1 1 d .
O10 O 0.15049(19) 0.40257(10) 0.14627(11) 0.0232(8) Uani 1 1 d .
O11 O 0.2371(2) 0.46020(10) 0.17094(12) 0.0269(9) Uani 1 1 d .
O12 O 0.1931(2) 0.34953(11) 0.07584(12) 0.0322(9) Uani 1 1 d .
O13 O 0.4359(2) 0.51265(11) 0.24047(13) 0.0320(9) Uani 1 1 d .
O14 O 0.4272(2) 0.28213(10) 0.23012(12) 0.0273(9) Uani 1 1 d .
O15 O 0.30489(19) 0.33056(10) 0.16217(12) 0.0257(8) Uani 1 1 d .
O16 O 0.1078(2) 0.38095(11) 0.30091(12) 0.0287(9) Uani 1 1 d .
O17 O 0.1636(2) 0.31424(10) 0.15565(12) 0.0268(9) Uani 1 1 d .
O18 O 0.3169(2) 0.47621(11) 0.27128(12) 0.0298(9) Uani 1 1 d .
O19 O 0.44406(19) 0.35968(10) 0.24190(12) 0.0247(8) Uani 1 1 d .
O20 O 0.1758(3) 0.46471(13) 0.39073(13) 0.0425(11) Uani 1 1 d .
O21 O -0.0533(2) 0.46695(12) 0.21870(14) 0.0391(10) Uani 1 1 d .
O22 O -0.0121(2) 0.42728(12) 0.09426(13) 0.0334(10) Uani 1 1 d .
O23 O 0.4059(2) 0.42659(10) 0.21259(12) 0.0276(9) Uani 1 1 d .
Cl8 Cl 0.01443(17) 0.39816(8) 0.42037(8) 0.0953(8) Uani 1 1 d .
O24 O -0.0703(2) 0.42576(12) 0.16415(13) 0.0347(10) Uani 1 1 d .
O25 O 0.3053(2) 0.46195(12) 0.40915(13) 0.0395(10) Uani 1 1 d .
O26 O 0.5455(2) 0.32062(11) 0.19333(14) 0.0346(10) Uani 1 1 d .
O27 O 0.1144(2) 0.25828(11) 0.22783(13) 0.0358(10) Uani 1 1 d .
O28 O 0.5080(2) 0.38598(12) 0.41108(13) 0.0383(10) Uani 1 1 d .
N19 N 0.3943(3) 0.22671(13) 0.25758(16) 0.0337(12) Uani 1 1 d .
O29 O 0.4256(2) 0.28451(11) 0.13483(14) 0.0354(10) Uani 1 1 d .
O30 O 0.0332(2) 0.37952(12) 0.06134(12) 0.0355(10) Uani 1 1 d .
O31 O 0.2627(2) 0.32599(11) 0.31399(12) 0.0305(9) Uani 1 1 d .
O32 O 0.1264(2) 0.27644(11) 0.30584(13) 0.0345(10) Uani 1 1 d .
O33 O 0.4205(2) 0.44860(11) 0.35536(12) 0.0309(9) Uani 1 1 d .
O34 O 0.1794(2) 0.48763(10) 0.25467(12) 0.0280(9) Uani 1 1 d .
O35 O 0.5890(2) 0.31194(12) 0.26340(14) 0.0370(10) Uani 1 1 d .
O36 O 0.3892(2) 0.49900(10) 0.16135(12) 0.0290(9) Uani 1 1 d .
O37 O 0.1071(2) 0.34132(11) 0.23937(12) 0.0296(9) Uani 1 1 d .
O38 O 0.2302(2) 0.38695(11) 0.37375(12) 0.0319(9) Uani 1 1 d .
O39 O 0.4168(2) 0.37191(10) 0.14267(12) 0.0287(9) Uani 1 1 d .
O40 O 0.3973(2) 0.39778(12) 0.42769(13) 0.0378(10) Uani 1 1 d .
O41 O 0.3034(2) 0.53666(10) 0.19845(13) 0.0302(9) Uani 1 1 d .
O42 O 0.2348(2) 0.23931(11) 0.28532(13) 0.0363(10) Uani 1 1 d .
O43 O 0.3411(2) 0.31018(11) 0.07894(13) 0.0359(10) Uani 1 1 d .
O44 O 0.3907(2) 0.30806(10) 0.30584(12) 0.0275(9) Uani 1 1 d .
Cl9 Cl 0.49305(12) 0.49594(5) 0.09492(7) 0.0602(5) Uani 1 1 d .
O45 O 0.0281(2) 0.35640(11) 0.14828(12) 0.0285(9) Uani 1 1 d .
Cl6 Cl 0.67804(13) 0.46071(6) 0.40093(7) 0.0709(6) Uani 1 1 d .
Cl10 Cl 0.36114(11) 0.16912(5) 0.30179(8) 0.0688(6) Uani 1 1 d .
O46 O 0.26480(18) 0.38639(10) 0.23802(11) 0.0213(8) Uani 1 1 d .
Cl11 Cl -0.06725(10) 0.22972(5) 0.17397(6) 0.0560(5) Uani 1 1 d .
C100 C 0.3001(4) 0.52352(19) 0.0573(2) 0.0427(16) Uani 1 1 d .
H53 H 0.3329 0.5439 0.0689 0.051 Uiso 1 1 calc R
O47 O 0.3058(3) 0.14918(15) 0.44837(18) 0.0674(16) Uani 1 1 d .
N02 N 0.0322(3) 0.43576(17) 0.35399(18) 0.0467(14) Uani 1 1 d .
C54 C 0.4331(3) 0.24438(17) 0.2317(2) 0.0341(14) Uani 1 1 d .
C97 C 0.2027(4) 0.46265(19) 0.0228(2) 0.0465(17) Uani 1 1 d .
H23 H 0.1707 0.4420 0.0114 0.056 Uiso 1 1 calc R
C59 C 0.4672(3) 0.38860(17) 0.12447(19) 0.0320(14) Uani 1 1 d .
C89 C 0.4089(4) 0.58994(17) 0.1461(2) 0.0383(15) Uani 1 1 d .
C25 C -0.0709(3) 0.41754(19) 0.01969(19) 0.0385(15) Uani 1 1 d .
C76 C 0.2121(3) 0.36599(18) 0.4028(2) 0.0343(14) Uani 1 1 d .
C114 C 0.0598(3) 0.50681(17) 0.15383(19) 0.0315(14) Uani 1 1 d .
C95 C 0.1541(3) 0.45620(17) 0.08691(18) 0.0318(14) Uani 1 1 d .
H21A H 0.1221 0.4372 0.0684 0.038 Uiso 1 1 calc R
H21B H 0.1198 0.4753 0.0942 0.038 Uiso 1 1 calc R
C96 C 0.2036(3) 0.47583(18) 0.0628(2) 0.0347(14) Uani 1 1 d .
C150 C 0.5971(3) 0.31318(17) 0.2260(2) 0.0348(14) Uani 1 1 d .
C148 C 0.3812(3) 0.31503(16) 0.38633(19) 0.0338(14) Uani 1 1 d .
H33A H 0.4358 0.3211 0.3966 0.041 Uiso 1 1 calc R
H33B H 0.3543 0.3294 0.4038 0.041 Uiso 1 1 calc R
C103 C 0.5949(3) 0.44765(18) 0.2416(2) 0.0355(15) Uani 1 1 d .
C81 C 0.5163(4) 0.53597(18) 0.3553(2) 0.0402(16) Uani 1 1 d .
C78 C 0.4742(4) 0.49046(19) 0.4137(2) 0.0443(17) Uani 1 1 d .
H38 H 0.4593 0.4747 0.4334 0.053 Uiso 1 1 calc R
C102 C 0.5607(3) 0.40697(16) 0.2350(2) 0.0314(14) Uani 1 1 d .
H49A H 0.5954 0.3894 0.2542 0.038 Uiso 1 1 calc R
H49B H 0.5582 0.3988 0.2061 0.038 Uiso 1 1 calc R
C69 C 0.1575(3) 0.32310(18) 0.0486(2) 0.0362(14) Uani 1 1 d .
N0N N 0.0376(3) 0.53416(16) 0.23901(19) 0.0470(15) Uani 1 1 d .
N0I N 0.3322(3) 0.38770(15) 0.04970(17) 0.0420(13) Uani 1 1 d .
C23 C -0.0837(4) 0.27435(18) 0.1483(2) 0.0402(16) Uani 1 1 d .
C123 C 0.6085(3) 0.35973(19) 0.3533(2) 0.0377(15) Uani 1 1 d .
C82 C 0.2534(4) 0.55816(18) 0.3105(2) 0.0412(16) Uani 1 1 d .
C24 C -0.0123(3) 0.40712(18) 0.0622(2) 0.0328(14) Uani 1 1 d .
C77 C 0.4577(3) 0.48011(18) 0.3712(2) 0.0355(14) Uani 1 1 d .
C88 C 0.4325(3) 0.57126(17) 0.1896(2) 0.0359(15) Uani 1 1 d .
H48A H 0.4234 0.5899 0.2101 0.043 Uiso 1 1 calc R
H48B H 0.4878 0.5667 0.1963 0.043 Uiso 1 1 calc R
C75 C -0.0314(3) 0.37095(19) 0.2460(2) 0.0365(15) Uani 1 1 d .
H35A H -0.0534 0.3954 0.2517 0.044 Uiso 1 1 calc R
H35B H -0.0551 0.3642 0.2165 0.044 Uiso 1 1 calc R
C149 C -0.0950(3) 0.4489(2) 0.1872(2) 0.0375(15) Uani 1 1 d .
N11E N 0.0950(3) 0.30854(14) 0.05887(15) 0.0331(12) Uani 1 1 d .
N12E N 0.4786(3) 0.50265(13) 0.34193(15) 0.0307(11) Uani 1 1 d .
N13E N 0.1157(3) 0.53364(13) 0.16507(16) 0.0315(11) Uani 1 1 d .
N14E N -0.0231(3) 0.29894(14) 0.15637(15) 0.0323(12) Uani 1 1 d .
N15E N 0.4591(3) 0.42777(14) 0.12078(16) 0.0356(12) Uani 1 1 d .
N16E N 0.1653(3) 0.33536(14) 0.38765(15) 0.0325(12) Uani 1 1 d .
N17E N 0.5377(3) 0.26119(14) 0.31743(17) 0.0383(13) Uani 1 1 d .
N18E N 0.6121(3) 0.39790(15) 0.36402(16) 0.0388(13) Uani 1 1 d .
C19 C -0.0341(3) 0.33458(17) 0.13885(19) 0.0329(14) Uani 1 1 d .
O48 O 0.0787(6) 0.1104(2) 0.1963(3) 0.135(3) Uani 1 1 d .
N9 N 0.6949(6) 0.5641(4) 0.2619(5) 0.147(6) Uani 1 1 d .
C27 C -0.1497(4) 0.4243(3) 0.0264(2) 0.073(3) Uani 1 1 d .
H54A H -0.1700 0.4003 0.0338 0.110 Uiso 1 1 calc R
H54B H -0.1835 0.4342 0.0006 0.110 Uiso 1 1 calc R
H54C H -0.1461 0.4427 0.0489 0.110 Uiso 1 1 calc R
C107 C 0.6727(6) 0.4947(3) 0.2887(3) 0.089(3) Uani 1 1 d .
H55 H 0.7016 0.5020 0.3156 0.107 Uiso 1 1 calc R
C51 C -0.0932(5) 0.3241(3) 0.3373(3) 0.075(3) Uani 1 1 d .
H56 H -0.1061 0.3319 0.3620 0.090 Uiso 1 1 calc R
C84 C 0.2967(6) 0.6092(2) 0.2711(3) 0.072(3) Uani 1 1 d .
H57 H 0.3319 0.6187 0.2570 0.086 Uiso 1 1 calc R
C146 C 0.3181(6) 0.4928(3) 0.4878(3) 0.100(4) Uani 1 1 d .
H58A H 0.3601 0.4999 0.4759 0.149 Uiso 1 1 calc R
H58B H 0.3240 0.4663 0.4971 0.149 Uiso 1 1 calc R
H58C H 0.3183 0.5093 0.5116 0.149 Uiso 1 1 calc R
N6 N 0.3455(6) 0.6437(2) 0.0247(2) 0.082(2) Uani 1 1 d .
O49 O -0.0136(5) 0.1368(2) 0.1499(4) 0.181(6) Uani 1 1 d .
N1 N 0.1804(6) 0.0992(3) 0.4239(5) 0.139(5) Uani 1 1 d .
N2 N 0.0520(7) 0.1356(3) 0.1701(4) 0.110(4) Uani 1 1 d .
C32 C -0.2076(4) 0.4426(3) 0.2157(4) 0.110(4) Uani 1 1 d .
H59A H -0.1856 0.4176 0.2247 0.165 Uiso 1 1 calc R
H59B H -0.2630 0.4408 0.2084 0.165 Uiso 1 1 calc R
H59C H -0.1906 0.4610 0.2383 0.165 Uiso 1 1 calc R
C3 C 0.1031(6) 0.1576(3) 0.3831(3) 0.088(3) Uani 1 1 d .
H60 H 0.0791 0.1596 0.4052 0.105 Uiso 1 1 calc R
N8 N 0.2204(7) 0.6689(2) 0.2516(3) 0.106(3) Uani 1 1 d .
C2 C 0.0840(5) 0.1826(2) 0.3486(2) 0.063(2) Uani 1 1 d .
H61 H 0.0464 0.2015 0.3474 0.075 Uiso 1 1 calc R
C92 C 0.3673(5) 0.6255(2) 0.0674(2) 0.053(2) Uani 1 1 d .
C128 C 0.3645(5) 0.4012(2) 0.0268(2) 0.0543(19) Uani 1 1 d .
C53 C 0.0979(4) 0.20258(19) 0.2769(2) 0.0491(19) Uani 1 1 d .
H64 H 0.0586 0.1943 0.2539 0.059 Uiso 1 1 calc R
O50 O 0.3828(4) 0.13056(16) 0.4095(2) 0.0856(19) Uani 1 1 d .
C73 C 0.0495(4) 0.2849(2) 0.0313(2) 0.0431(16) Uani 1 1 d .
C86 C 0.1837(6) 0.6182(2) 0.2968(3) 0.079(3) Uani 1 1 d .
H66 H 0.1441 0.6343 0.3004 0.094 Uiso 1 1 calc R
C5 C 0.1970(5) 0.1253(3) 0.3530(4) 0.100(4) Uani 1 1 d .
H67 H 0.2342 0.1060 0.3549 0.120 Uiso 1 1 calc R
C87 C 0.1924(5) 0.5818(2) 0.3140(3) 0.058(2) Uani 1 1 d .
H68 H 0.1570 0.5727 0.3282 0.069 Uiso 1 1 calc R
C35 C -0.0512(4) 0.4859(3) 0.3166(3) 0.076(3) Uani 1 1 d .
H69 H -0.0640 0.5036 0.2943 0.091 Uiso 1 1 calc R
C44 C 0.2375(4) 0.3731(2) 0.4464(2) 0.0481(18) Uani 1 1 d .
H70 H 0.2718 0.3932 0.4566 0.058 Uiso 1 1 calc R
C46 C 0.1610(4) 0.3194(2) 0.4589(2) 0.0516(19) Uani 1 1 d .
H71 H 0.1423 0.3036 0.4772 0.062 Uiso 1 1 calc R
C66 C 0.4762(7) 0.2306(3) 0.0879(3) 0.136(6) Uani 1 1 d .
H72A H 0.4632 0.2165 0.1105 0.204 Uiso 1 1 calc R
H72B H 0.5202 0.2469 0.0995 0.204 Uiso 1 1 calc R
H72C H 0.4884 0.2128 0.0679 0.204 Uiso 1 1 calc R
C38 C -0.0123(5) 0.4320(3) 0.3805(3) 0.072(3) Uani 1 1 d .
C68 C 0.4326(8) 0.2758(3) 0.0304(4) 0.133(5) Uani 1 1 d .
H74A H 0.4856 0.2838 0.0394 0.200 Uiso 1 1 calc R
H74B H 0.4000 0.2981 0.0225 0.200 Uiso 1 1 calc R
H74C H 0.4259 0.2588 0.0063 0.200 Uiso 1 1 calc R
O51 O 0.1457(6) 0.1095(3) 0.4479(3) 0.130(3) Uiso 1 1 d .
C40 C 0.2425(5) 0.4975(2) 0.4545(2) 0.059(2) Uani 1 1 d .
O52 O 0.6897(8) 0.5770(4) 0.2275(5) 0.192(6) Uiso 1 1 d .
C50 C -0.0951(4) 0.2867(3) 0.3266(3) 0.063(2) Uani 1 1 d .
C72 C 0.0636(4) 0.2728(2) -0.0065(2) 0.0490(18) Uani 1 1 d .
H77 H 0.0306 0.2558 -0.0247 0.059 Uiso 1 1 calc R
C121 C 0.5752(4) 0.2340(2) 0.3263(2) 0.058(2) Uani 1 1 d .
C30 C -0.1822(4) 0.4555(2) 0.1778(3) 0.056(2) Uani 1 1 d .
C106 C 0.6630(5) 0.5193(2) 0.2550(4) 0.075(3) Uani 1 1 d .
N3 N 0.3479(4) 0.15608(19) 0.4242(2) 0.0616(18) Uani 1 1 d .
N5 N -0.1184(5) 0.2573(3) 0.3540(3) 0.106(3) Uani 1 1 d .
C28 C -0.0746(5) 0.3853(2) -0.0125(2) 0.070(2) Uani 1 1 d .
H81A H -0.0927 0.3620 -0.0022 0.105 Uiso 1 1 calc R
H81B H -0.0240 0.3810 -0.0166 0.105 Uiso 1 1 calc R
H81C H -0.1095 0.3926 -0.0391 0.105 Uiso 1 1 calc R
C52 C -0.0719(4) 0.3509(3) 0.3110(2) 0.062(2) Uani 1 1 d .
H82 H -0.0710 0.3771 0.3181 0.074 Uiso 1 1 calc R
C4 C 0.1586(7) 0.1296(4) 0.3841(4) 0.102(5) Uani 1 1 d .
C49 C -0.0752(4) 0.2740(2) 0.2907(3) 0.061(2) Uani 1 1 d .
H84 H -0.0763 0.2478 0.2839 0.073 Uiso 1 1 calc R
O53 O 0.2778(5) 0.6530(2) 0.0097(2) 0.112(3) Uani 1 1 d .
C144 C 0.5855(4) 0.4740(2) 0.2099(3) 0.056(2) Uani 1 1 d .
H85 H 0.5545 0.4674 0.1832 0.067 Uiso 1 1 calc R
C56 C 0.4829(5) 0.1830(2) 0.2172(3) 0.062(2) Uani 1 1 d .
H86 H 0.5111 0.1678 0.2029 0.074 Uiso 1 1 calc R
C6 C 0.1786(4) 0.1506(2) 0.3182(3) 0.070(3) Uani 1 1 d .
H87 H 0.2042 0.1486 0.2968 0.083 Uiso 1 1 calc R
C142 C 0.3557(4) 0.19637(19) 0.4127(2) 0.0475(18) Uani 1 1 d .
C79 C 0.5133(4) 0.5247(2) 0.4264(2) 0.059(2) Uani 1 1 d .
H89 H 0.5248 0.5322 0.4548 0.071 Uiso 1 1 calc R
C111 C 0.5714(5) 0.4062(3) 0.4996(2) 0.076(3) Uani 1 1 d .
H90A H 0.6046 0.4072 0.4807 0.113 Uiso 1 1 calc R
H90B H 0.6009 0.3986 0.5275 0.113 Uiso 1 1 calc R
H90C H 0.5490 0.4313 0.5011 0.113 Uiso 1 1 calc R
C74 C -0.0518(3) 0.3399(2) 0.2745(2) 0.0413(16) Uani 1 1 d .
O54 O 0.3511(7) 0.5106(2) -0.0396(3) 0.164(5) Uani 1 1 d .
C108 C 0.6387(5) 0.4583(2) 0.2820(3) 0.065(2) Uani 1 1 d .
H92 H 0.6451 0.4410 0.3046 0.078 Uiso 1 1 calc R
C70 C 0.1782(4) 0.3124(2) 0.0118(2) 0.0460(17) Uani 1 1 d .
H93 H 0.2232 0.3217 0.0060 0.055 Uiso 1 1 calc R
C112 C 0.4497(5) 0.3773(2) 0.5111(2) 0.060(2) Uani 1 1 d .
H94A H 0.4298 0.4031 0.5116 0.089 Uiso 1 1 calc R
H94B H 0.4759 0.3695 0.5395 0.089 Uiso 1 1 calc R
H94C H 0.4078 0.3598 0.4996 0.089 Uiso 1 1 calc R
C20 C -0.1065(3) 0.3464(2) 0.1136(2) 0.0424(16) Uani 1 1 d .
H95 H -0.1140 0.3715 0.1026 0.051 Uiso 1 1 calc R
C83 C 0.3060(5) 0.5724(2) 0.2895(3) 0.058(2) Uani 1 1 d .
H96 H 0.3481 0.5573 0.2878 0.069 Uiso 1 1 calc R
C18 C 0.4301(4) 0.2472(2) 0.3964(3) 0.069(3) Uani 1 1 d .
H97 H 0.4767 0.2562 0.3924 0.083 Uiso 1 1 calc R
C26 C -0.0418(4) 0.4542(2) 0.0036(2) 0.062(2) Uani 1 1 d .
H98A H -0.0788 0.4628 -0.0217 0.094 Uiso 1 1 calc R
H98B H 0.0067 0.4491 -0.0029 0.094 Uiso 1 1 calc R
H98C H -0.0349 0.4739 0.0250 0.094 Uiso 1 1 calc R
C39 C 0.2418(4) 0.47230(18) 0.4154(2) 0.0404(16) Uani 1 1 d .
C57 C 0.4465(5) 0.1658(2) 0.2453(3) 0.063(2) Uani 1 1 d .
H100 H 0.4507 0.1393 0.2507 0.076 Uiso 1 1 calc R
C118 C 0.0993(4) 0.56902(19) 0.1461(2) 0.0463(18) Uani 1 1 d .
O55 O -0.1003(4) 0.2235(2) 0.3504(3) 0.113(3) Uani 1 1 d .
C65 C 0.4109(4) 0.2546(2) 0.0664(2) 0.0511(19) Uani 1 1 d .
C91 C 0.3127(4) 0.62117(19) 0.0896(2) 0.0522(19) Uani 1 1 d .
H103 H 0.2625 0.6302 0.0787 0.063 Uiso 1 1 calc R
C143 C 0.6793(4) 0.3057(2) 0.2218(3) 0.055(2) Uani 1 1 d .
C120 C -0.0032(6) 0.6054(3) 0.2227(3) 0.096(3) Uani 1 1 d .
H10A H 0.0358 0.6185 0.2125 0.144 Uiso 1 1 calc R
H10B H -0.0094 0.6182 0.2479 0.144 Uiso 1 1 calc R
H10C H -0.0513 0.6059 0.2012 0.144 Uiso 1 1 calc R
C64 C 0.3916(4) 0.28555(18) 0.0963(2) 0.0378(15) Uani 1 1 d .
C117 C 0.0360(4) 0.5779(2) 0.1154(3) 0.055(2) Uani 1 1 d .
H107 H 0.0284 0.6027 0.1039 0.066 Uiso 1 1 calc R
N7 N 0.3473(6) 0.5270(2) -0.0069(3) 0.094(3) Uani 1 1 d .
C115 C -0.0071(4) 0.5131(2) 0.1215(2) 0.0443(17) Uani 1 1 d .
H108 H -0.0440 0.4937 0.1135 0.053 Uiso 1 1 calc R
O56 O 0.1643(7) 0.6878(2) 0.2547(3) 0.153(4) Uani 1 1 d .
C110 C 0.5068(4) 0.3766(2) 0.4830(2) 0.0476(18) Uani 1 1 d .
C140 C 0.3029(4) 0.2586(2) 0.3998(3) 0.060(2) Uani 1 1 d .
H110 H 0.2611 0.2753 0.3970 0.072 Uiso 1 1 calc R
C129 C 0.4065(6) 0.4184(3) -0.0024(3) 0.092(3) Uani 1 1 d .
H11A H 0.3699 0.4283 -0.0273 0.137 Uiso 1 1 calc R
H11 H 0.4381 0.3990 -0.0107 0.137 Uiso 1 1 calc R
H11C H 0.4386 0.4393 0.0118 0.137 Uiso 1 1 calc R
C127 C 0.6792(4) 0.4119(2) 0.3876(2) 0.0502(18) Uani 1 1 d .
C61 C 0.5687(4) 0.3888(2) 0.0905(2) 0.056(2) Uani 1 1 d .
H113 H 0.6058 0.3759 0.0802 0.067 Uiso 1 1 calc R
C60 C 0.5226(4) 0.3682(2) 0.1101(2) 0.0425(16) Uani 1 1 d .
H114 H 0.5280 0.3415 0.1136 0.051 Uiso 1 1 calc R
C17 C 0.4230(5) 0.2084(2) 0.4051(3) 0.085(3) Uani 1 1 d .
H115 H 0.4630 0.1911 0.4057 0.102 Uiso 1 1 calc R
C138 C 0.2611(4) 0.51784(17) 0.3293(2) 0.0381(15) Uani 1 1 d .
H11D H 0.2226 0.5148 0.3454 0.046 Uiso 1 1 calc R
H11E H 0.3116 0.5156 0.3493 0.046 Uiso 1 1 calc R
C71 C 0.1293(4) 0.2874(2) -0.0158(2) 0.056(2) Uani 1 1 d .
H117 H 0.1409 0.2802 -0.0410 0.067 Uiso 1 1 calc R
C124 C 0.6745(4) 0.3361(2) 0.3644(2) 0.057(2) Uani 1 1 d .
H118 H 0.6726 0.3103 0.3556 0.069 Uiso 1 1 calc R
C137 C -0.0177(4) 0.5488(2) 0.1015(2) 0.054(2) Uani 1 1 d .
H119 H -0.0607 0.5533 0.0788 0.065 Uiso 1 1 calc R
C22 C -0.1542(4) 0.2828(2) 0.1231(2) 0.0471(18) Uani 1 1 d .
H120 H -0.1937 0.2645 0.1175 0.057 Uiso 1 1 calc R
C113 C 0.5422(5) 0.3359(2) 0.4842(2) 0.071(3) Uani 1 1 d .
H12A H 0.5015 0.3170 0.4771 0.107 Uiso 1 1 calc R
H12B H 0.5742 0.3308 0.5123 0.107 Uiso 1 1 calc R
H12C H 0.5730 0.3345 0.4641 0.107 Uiso 1 1 calc R
O57 O 0.3829(4) 0.55661(19) 0.0062(2) 0.095(2) Uani 1 1 d .
O58 O 0.2661(7) 0.6784(2) 0.2309(3) 0.141(4) Uani 1 1 d .
C34 C 0.0152(4) 0.4630(2) 0.3231(2) 0.0427(16) Uani 1 1 d .
C126 C 0.7459(4) 0.3908(3) 0.4006(3) 0.067(2) Uani 1 1 d .
H123 H 0.7916 0.4017 0.4167 0.081 Uiso 1 1 calc R
O59 O 0.2179(6) 0.0724(3) 0.4137(3) 0.142(4) Uani 1 1 d .
C13 C 0.3710(3) 0.27266(18) 0.39356(19) 0.0351(14) Uani 1 1 d .
C9 C 0.0789(4) 0.1948(2) 0.1347(3) 0.067(2) Uani 1 1 d .
H125 H 0.0272 0.1949 0.1194 0.080 Uiso 1 1 calc R
C90 C 0.3341(4) 0.60283(19) 0.1295(2) 0.0439(16) Uani 1 1 d .
H126 H 0.2975 0.5993 0.1450 0.053 Uiso 1 1 calc R
C136 C 0.2954(4) 0.2206(2) 0.4099(3) 0.057(2) Uani 1 1 d .
H127 H 0.2494 0.2116 0.4148 0.068 Uiso 1 1 calc R
C85 C 0.2345(6) 0.6308(2) 0.2741(3) 0.074(3) Uani 1 1 d .
C94 C 0.4631(4) 0.5954(2) 0.1229(2) 0.0509(18) Uani 1 1 d .
H129 H 0.5140 0.5874 0.1339 0.061 Uiso 1 1 calc R
C55 C 0.4775(4) 0.22262(19) 0.2103(2) 0.0453(17) Uani 1 1 d .
H130 H 0.5026 0.2345 0.1919 0.054 Uiso 1 1 calc R
C101 C 0.2523(4) 0.50658(18) 0.0797(2) 0.0367(15) Uani 1 1 d .
H131 H 0.2528 0.5160 0.1066 0.044 Uiso 1 1 calc R
C63 C 0.5069(4) 0.44613(19) 0.1012(2) 0.0488(18) Uani 1 1 d .
C125 C 0.7415(4) 0.3520(3) 0.3885(3) 0.072(3) Uani 1 1 d .
H133 H 0.7853 0.3365 0.3970 0.086 Uiso 1 1 calc R
C134 C 0.1208(4) 0.1795(2) 0.3157(3) 0.058(2) Uani 1 1 d .
C47 C 0.1404(4) 0.3138(2) 0.4160(2) 0.0430(16) Uani 1 1 d .
C98 C 0.2490(5) 0.4796(2) -0.0012(2) 0.063(2) Uani 1 1 d .
H136 H 0.2470 0.4712 -0.0286 0.076 Uiso 1 1 calc R
C58 C 0.4047(4) 0.18859(19) 0.2645(2) 0.0483(18) Uani 1 1 d .
C48 C -0.0531(4) 0.3018(2) 0.2649(2) 0.0483(18) Uani 1 1 d .
H138 H -0.0390 0.2939 0.2406 0.058 Uiso 1 1 calc R
C62 C 0.5612(4) 0.4284(2) 0.0858(2) 0.056(2) Uani 1 1 d .
H139 H 0.5925 0.4424 0.0724 0.068 Uiso 1 1 calc R
C99 C 0.2976(5) 0.5093(2) 0.0177(2) 0.0510(19) Uani 1 1 d .
C105 C 0.6193(4) 0.5101(2) 0.2150(4) 0.076(3) Uani 1 1 d .
H141 H 0.6128 0.5274 0.1925 0.091 Uiso 1 1 calc R
C21 C -0.1660(4) 0.3200(2) 0.1055(2) 0.055(2) Uani 1 1 d .
H142 H -0.2142 0.3269 0.0883 0.065 Uiso 1 1 calc R
C119 C 0.0199(4) 0.5658(2) 0.2328(3) 0.059(2) Uani 1 1 d .
C67 C 0.3393(6) 0.2325(3) 0.0454(5) 0.145(6) Uani 1 1 d .
H14A H 0.3415 0.2248 0.0174 0.218 Uiso 1 1 calc R
H14B H 0.2947 0.2487 0.0434 0.218 Uiso 1 1 calc R
H14C H 0.3356 0.2099 0.0620 0.218 Uiso 1 1 calc R
C93 C 0.4413(5) 0.6130(2) 0.0830(3) 0.062(2) Uani 1 1 d .
H145 H 0.4773 0.6162 0.0671 0.074 Uiso 1 1 calc R
C45 C 0.2112(5) 0.3499(2) 0.4740(2) 0.060(2) Uani 1 1 d .
H146 H 0.2272 0.3546 0.5031 0.072 Uiso 1 1 calc R
C11 C 0.1856(5) 0.1636(2) 0.1857(3) 0.068(2) Uani 1 1 d .
H147 H 0.2046 0.1432 0.2042 0.081 Uiso 1 1 calc R
C10 C 0.1074(5) 0.1657(2) 0.1630(3) 0.068(2) Uani 1 1 d .
C109 C 0.4666(4) 0.38813(18) 0.4370(2) 0.0373(15) Uani 1 1 d .
C133 C 0.2593(3) 0.25659(16) 0.1460(2) 0.0362(15) Uani 1 1 d .
H1A H 0.2506 0.2620 0.1158 0.043 Uiso 1 1 calc R
H1B H 0.3122 0.2477 0.1564 0.043 Uiso 1 1 calc R
C7 C 0.2054(4) 0.22401(17) 0.1513(2) 0.0377(15) Uani 1 1 d .
C8 C 0.1281(4) 0.22439(19) 0.1290(2) 0.0528(19) Uani 1 1 d .
H3 H 0.1090 0.2445 0.1102 0.063 Uiso 1 1 calc R
C12 C 0.2328(4) 0.19340(19) 0.1791(3) 0.056(2) Uani 1 1 d .
H4 H 0.2848 0.1930 0.1938 0.067 Uiso 1 1 calc R
C80 C 0.5355(4) 0.5481(2) 0.3964(2) 0.056(2) Uani 1 1 d .
H5 H 0.5625 0.5711 0.4043 0.067 Uiso 1 1 calc R
O61 O 0.7408(7) 0.5644(2) 0.2966(4) 0.155(4) Uani 1 1 d .
C37 C -0.0790(6) 0.4542(4) 0.3763(4) 0.101(4) Uani 1 1 d .
H150 H -0.1109 0.4507 0.3945 0.121 Uiso 1 1 calc R
O63 O -0.1495(7) 0.2690(3) 0.3806(4) 0.210(7) Uani 1 1 d .
C36 C -0.0964(5) 0.4815(4) 0.3443(4) 0.114(4) Uani 1 1 d .
H8 H -0.1397 0.4972 0.3415 0.136 Uiso 1 1 calc R
C132 C 0.1755(7) 0.4870(4) 0.4722(4) 0.134(5) Uani 1 1 d .
H9A H 0.1749 0.5038 0.4956 0.202 Uiso 1 1 calc R
H9B H 0.1808 0.4606 0.4819 0.202 Uiso 1 1 calc R
H9C H 0.1281 0.4899 0.4504 0.202 Uiso 1 1 calc R
C41 C 0.2364(8) 0.5385(3) 0.4410(4) 0.126(5) Uani 1 1 d .
H10D H 0.2755 0.5442 0.4264 0.188 Uiso 1 1 calc R
H10E H 0.2435 0.5549 0.4656 0.188 Uiso 1 1 calc R
H10F H 0.1862 0.5431 0.4222 0.188 Uiso 1 1 calc R
C31 C -0.1996(7) 0.4972(3) 0.1717(4) 0.123(4) Uiso 1 1 d .
H11F H -0.2542 0.5012 0.1674 0.184 Uiso 1 1 calc R
H11G H -0.1840 0.5063 0.1473 0.184 Uiso 1 1 calc R
H11H H -0.1720 0.5112 0.1965 0.184 Uiso 1 1 calc R
C147 C -0.2249(9) 0.4306(4) 0.1403(5) 0.173(6) Uiso 1 1 d .
H12D H -0.2783 0.4382 0.1317 0.260 Uiso 1 1 calc R
H12E H -0.2214 0.4038 0.1486 0.260 Uiso 1 1 calc R
H12F H -0.2019 0.4340 0.1169 0.260 Uiso 1 1 calc R
C122 C 0.6152(8) 0.1984(3) 0.3372(4) 0.132(5) Uani 1 1 d .
H13A H 0.6687 0.2035 0.3505 0.199 Uiso 1 1 calc R
H13B H 0.6109 0.1833 0.3119 0.199 Uiso 1 1 calc R
H13C H 0.5928 0.1844 0.3566 0.199 Uiso 1 1 calc R
C139 C 0.7099(8) 0.2701(4) 0.2423(5) 0.149(5) Uiso 1 1 d .
H14D H 0.7572 0.2638 0.2350 0.223 Uiso 1 1 calc R
H14E H 0.6731 0.2496 0.2329 0.223 Uiso 1 1 calc R
H14F H 0.7199 0.2729 0.2726 0.223 Uiso 1 1 calc R
C135 C 0.6833(11) 0.3071(5) 0.1774(6) 0.207(8) Uiso 1 1 d .
H15A H 0.7345 0.3002 0.1758 0.311 Uiso 1 1 calc R
H15B H 0.6714 0.3328 0.1664 0.311 Uiso 1 1 calc R
H15C H 0.6466 0.2892 0.1608 0.311 Uiso 1 1 calc R
C141 C 0.7298(5) 0.3383(3) 0.2409(6) 0.176(8) Uani 1 1 d .
H16A H 0.7756 0.3284 0.2604 0.264 Uiso 1 1 calc R
H16B H 0.7028 0.3550 0.2558 0.264 Uiso 1 1 calc R
H16C H 0.7440 0.3527 0.2188 0.264 Uiso 1 1 calc R
N21 N 0.6317(7) 0.2321(3) 0.4387(6) 0.239(10) Uani 1 1 d .
C145 C 0.6998(16) 0.2384(7) 0.4465(8) 0.238(10) Uiso 1 1 d .
C131 C 0.7972(10) 0.2395(8) 0.4630(7) 0.328(18) Uani 1 1 d .

loop_
_atom_site_aniso_label
_atom_site_aniso_U_11
_atom_site_aniso_U_22
_atom_site_aniso_U_33
_atom_site_aniso_U_23
_atom_site_aniso_U_13
_atom_site_aniso_U_12
O60 0.166(7) 0.099(5) 0.067(5) 0.030(4) 0.052(5) -0.012(5)
Cl4 0.0469(10) 0.0569(11) 0.0536(11) -0.0106(9) 0.0043(8) -0.0171(8)
Co1 0.0206(4) 0.0283(4) 0.0290(4) 0.0047(3) 0.0041(3) 0.0004(3)
Co2 0.0256(4) 0.0210(4) 0.0320(5) -0.0017(3) 0.0068(3) -0.0020(3)
Co3 0.0265(4) 0.0294(4) 0.0303(5) 0.0060(4) 0.0068(3) -0.0031(3)
Co4 0.0277(4) 0.0219(4) 0.0346(5) 0.0034(3) 0.0009(3) -0.0030(3)
Co5 0.0258(4) 0.0237(4) 0.0293(4) 0.0017(3) 0.0103(3) -0.0020(3)
Co6 0.0292(4) 0.0212(4) 0.0351(5) 0.0010(3) 0.0139(3) 0.0012(3)
Co7 0.0268(4) 0.0284(4) 0.0251(4) -0.0004(3) 0.0022(3) -0.0021(3)
Co8 0.0238(4) 0.0226(4) 0.0327(5) -0.0025(3) 0.0079(3) 0.0010(3)
Co9 0.0262(4) 0.0270(4) 0.0317(5) 0.0004(4) 0.0051(3) -0.0049(3)
Co10 0.0336(4) 0.0291(4) 0.0272(4) -0.0025(4) 0.0072(3) -0.0042(3)
Co11 0.0272(4) 0.0265(4) 0.0299(5) 0.0004(3) 0.0019(3) -0.0029(3)
Co12 0.0323(4) 0.0330(5) 0.0295(5) -0.0005(4) 0.0132(3) -0.0012(3)
Co13 0.0229(4) 0.0237(4) 0.0347(5) 0.0017(3) 0.0030(3) 0.0012(3)
Co14 0.0253(4) 0.0296(4) 0.0350(5) 0.0028(4) 0.0116(3) 0.0038(3)
Co15 0.0304(4) 0.0273(4) 0.0269(4) -0.0032(3) 0.0088(3) 0.0006(3)
Cl15 0.0603(11) 0.0288(9) 0.1131(18) 0.0057(10) 0.0421(12) 0.0015(8)
P1 0.0220(7) 0.0262(8) 0.0284(8) 0.0033(6) 0.0074(6) -0.0008(6)
P2 0.0249(7) 0.0214(8) 0.0290(8) -0.0012(6) 0.0039(6) -0.0019(6)
P3 0.0269(7) 0.0235(8) 0.0262(8) 0.0015(6) 0.0027(6) -0.0034(6)
P4 0.0286(7) 0.0233(8) 0.0278(8) -0.0015(6) 0.0096(6) -0.0005(6)
P5 0.0285(7) 0.0212(8) 0.0375(9) 0.0022(7) 0.0107(7) -0.0039(6)
P6 0.0235(7) 0.0224(7) 0.0263(8) 0.0025(6) 0.0066(6) 0.0004(6)
P7 0.0211(7) 0.0220(8) 0.0322(9) 0.0002(6) 0.0073(6) 0.0003(5)
Cl7 0.0533(10) 0.0499(10) 0.0431(10) 0.0132(8) 0.0106(8) -0.0158(8)
P8 0.0346(8) 0.0247(8) 0.0422(10) 0.0058(7) 0.0054(7) -0.0091(6)
Cl 0.0651(11) 0.0394(10) 0.0598(12) -0.0083(9) 0.0204(9) -0.0235(8)
O1 0.0252(19) 0.021(2) 0.029(2) -0.0004(17) 0.0067(16) -0.0023(15)
O2 0.0230(19) 0.036(2) 0.034(2) -0.0012(19) -0.0015(17) -0.0006(17)
O3 0.0226(18) 0.029(2) 0.026(2) 0.0044(17) 0.0069(16) 0.0025(15)
O4 0.0255(19) 0.023(2) 0.030(2) 0.0026(17) 0.0004(16) -0.0024(15)
O5 0.0266(19) 0.029(2) 0.029(2) 0.0053(18) 0.0037(17) -0.0027(16)
O6 0.0294(19) 0.022(2) 0.023(2) -0.0011(16) 0.0114(16) -0.0018(15)
O7 0.033(2) 0.026(2) 0.027(2) 0.0008(17) 0.0104(17) -0.0008(16)
O8 0.0241(19) 0.026(2) 0.031(2) 0.0084(18) 0.0081(16) 0.0055(16)
O9 0.033(2) 0.035(2) 0.037(2) -0.0019(19) 0.0180(19) 0.0017(17)
O10 0.0216(18) 0.021(2) 0.026(2) 0.0045(16) 0.0044(15) -0.0007(14)
O11 0.0273(19) 0.023(2) 0.032(2) -0.0033(17) 0.0091(17) -0.0016(15)
O12 0.031(2) 0.036(2) 0.027(2) -0.0092(19) 0.0033(17) -0.0046(17)
O13 0.030(2) 0.028(2) 0.038(2) 0.0006(19) 0.0069(18) -0.0052(17)
O14 0.030(2) 0.0152(19) 0.036(2) -0.0005(17) 0.0072(17) 0.0018(15)
O15 0.0214(18) 0.022(2) 0.034(2) -0.0001(17) 0.0068(16) -0.0008(15)
O16 0.030(2) 0.032(2) 0.026(2) 0.0010(18) 0.0103(17) -0.0001(17)
O17 0.0237(19) 0.027(2) 0.029(2) 0.0001(17) 0.0050(16) 0.0017(15)
O18 0.029(2) 0.028(2) 0.035(2) 0.0042(18) 0.0125(18) 0.0015(16)
O19 0.0236(18) 0.0189(19) 0.030(2) 0.0009(16) 0.0042(16) -0.0003(15)
O20 0.050(3) 0.048(3) 0.034(3) -0.011(2) 0.018(2) 0.000(2)
O21 0.029(2) 0.044(3) 0.047(3) 0.008(2) 0.016(2) 0.0095(19)
O22 0.028(2) 0.035(2) 0.033(2) 0.008(2) 0.0009(18) 0.0017(17)
O23 0.0245(19) 0.025(2) 0.032(2) 0.0046(17) 0.0051(17) 0.0031(15)
Cl8 0.143(2) 0.0906(18) 0.0752(17) 0.0091(14) 0.0698(17) -0.0170(16)
O24 0.0213(19) 0.040(3) 0.043(3) 0.009(2) 0.0073(18) 0.0014(17)
O25 0.043(3) 0.040(3) 0.034(3) -0.007(2) 0.009(2) -0.005(2)
O26 0.027(2) 0.032(2) 0.047(3) -0.001(2) 0.012(2) 0.0046(17)
O27 0.037(2) 0.029(2) 0.037(3) -0.0007(19) 0.0019(19) -0.0078(18)
O28 0.038(2) 0.039(3) 0.031(2) 0.001(2) -0.003(2) -0.0042(19)
N19 0.037(3) 0.021(3) 0.038(3) 0.002(2) 0.002(2) -0.001(2)
O29 0.039(2) 0.030(2) 0.038(3) -0.007(2) 0.011(2) 0.0063(18)
O30 0.034(2) 0.036(2) 0.032(2) 0.0021(19) -0.0012(18) 0.0015(19)
O31 0.026(2) 0.028(2) 0.035(2) -0.0004(18) 0.0038(17) -0.0047(16)
O32 0.034(2) 0.032(2) 0.036(2) 0.0082(19) 0.0073(18) -0.0073(17)
O33 0.034(2) 0.026(2) 0.030(2) -0.0055(18) 0.0042(18) -0.0067(17)
O34 0.027(2) 0.026(2) 0.033(2) 0.0006(18) 0.0122(17) 0.0014(16)
O35 0.023(2) 0.038(2) 0.049(3) 0.002(2) 0.0065(19) 0.0022(17)
O36 0.032(2) 0.024(2) 0.033(2) 0.0047(18) 0.0121(18) -0.0002(16)
O37 0.028(2) 0.026(2) 0.032(2) -0.0004(18) 0.0037(17) 0.0004(16)
O38 0.034(2) 0.034(2) 0.030(2) 0.0041(19) 0.0116(18) -0.0023(17)
O39 0.029(2) 0.025(2) 0.034(2) 0.0005(18) 0.0123(17) -0.0015(16)
O40 0.041(2) 0.041(3) 0.028(2) -0.001(2) 0.0026(19) -0.005(2)
O41 0.031(2) 0.024(2) 0.039(2) 0.0011(18) 0.0143(18) -0.0004(16)
O42 0.040(2) 0.021(2) 0.043(3) 0.0053(19) 0.0022(19) -0.0048(17)
O43 0.043(2) 0.030(2) 0.035(2) -0.0069(19) 0.011(2) 0.0038(19)
O44 0.0249(19) 0.022(2) 0.032(2) 0.0003(17) 0.0004(16) -0.0016(15)
Cl9 0.0739(12) 0.0408(10) 0.0830(15) 0.0172(10) 0.0515(11) 0.0007(9)
O45 0.0240(19) 0.028(2) 0.031(2) 0.0015(18) 0.0027(16) -0.0065(16)
Cl6 0.0778(14) 0.0619(13) 0.0650(14) -0.0150(11) 0.0039(11) -0.0308(11)
Cl10 0.0598(12) 0.0412(11) 0.1063(18) 0.0340(11) 0.0228(11) 0.0029(9)
O46 0.0189(17) 0.0232(19) 0.022(2) 0.0019(16) 0.0058(15) 0.0019(14)
Cl11 0.0559(10) 0.0407(10) 0.0654(13) 0.0079(9) 0.0046(9) -0.0227(8)
C100 0.062(4) 0.034(4) 0.031(4) 0.002(3) 0.010(3) -0.008(3)
O47 0.065(3) 0.059(4) 0.083(4) 0.033(3) 0.027(3) -0.002(3)
N02 0.047(3) 0.055(4) 0.046(4) -0.009(3) 0.025(3) -0.007(3)
C54 0.031(3) 0.028(3) 0.038(4) -0.001(3) -0.001(3) 0.002(2)
C97 0.066(5) 0.035(4) 0.040(4) 0.000(3) 0.016(4) -0.009(3)
C59 0.028(3) 0.032(3) 0.037(4) 0.003(3) 0.011(3) -0.001(2)
C89 0.048(4) 0.024(3) 0.045(4) -0.003(3) 0.017(3) -0.010(3)
C25 0.034(3) 0.048(4) 0.028(3) 0.009(3) -0.003(3) -0.003(3)
C76 0.037(3) 0.036(4) 0.032(4) 0.000(3) 0.011(3) -0.003(3)
C114 0.031(3) 0.033(3) 0.034(4) 0.002(3) 0.015(3) 0.011(3)
C95 0.030(3) 0.035(3) 0.031(3) 0.008(3) 0.008(3) 0.002(2)
C96 0.034(3) 0.036(4) 0.033(4) 0.010(3) 0.007(3) 0.005(3)
C150 0.027(3) 0.028(3) 0.050(4) -0.001(3) 0.010(3) 0.003(2)
C148 0.036(3) 0.028(3) 0.032(3) 0.003(3) 0.000(3) -0.006(3)
C103 0.022(3) 0.034(4) 0.055(4) -0.007(3) 0.016(3) -0.006(2)
C81 0.045(4) 0.031(4) 0.045(4) -0.005(3) 0.012(3) -0.009(3)
C78 0.060(4) 0.040(4) 0.030(4) -0.008(3) 0.006(3) -0.012(3)
C102 0.026(3) 0.030(3) 0.040(4) -0.006(3) 0.012(3) -0.003(2)
C69 0.038(3) 0.035(4) 0.032(4) -0.005(3) 0.003(3) -0.001(3)
N0N 0.044(3) 0.037(3) 0.064(4) 0.002(3) 0.021(3) 0.011(3)
N0I 0.062(4) 0.038(3) 0.029(3) -0.003(3) 0.015(3) -0.003(3)
C23 0.041(4) 0.032(4) 0.046(4) -0.002(3) 0.008(3) -0.009(3)
C123 0.031(3) 0.043(4) 0.036(4) 0.000(3) 0.003(3) 0.001(3)
C82 0.053(4) 0.025(3) 0.046(4) -0.007(3) 0.014(3) 0.002(3)
C24 0.032(3) 0.034(4) 0.031(4) 0.004(3) 0.006(3) -0.011(3)
C77 0.036(3) 0.032(3) 0.035(4) -0.007(3) 0.002(3) -0.002(3)
C88 0.034(3) 0.028(3) 0.047(4) 0.003(3) 0.013(3) -0.007(3)
C75 0.025(3) 0.047(4) 0.037(4) 0.011(3) 0.006(3) 0.000(3)
C149 0.026(3) 0.046(4) 0.041(4) 0.015(3) 0.011(3) 0.003(3)
N11E 0.035(3) 0.034(3) 0.026(3) -0.008(2) 0.000(2) -0.003(2)
N12E 0.031(3) 0.026(3) 0.034(3) -0.009(2) 0.005(2) -0.007(2)
N13E 0.036(3) 0.023(3) 0.040(3) 0.003(2) 0.018(2) 0.007(2)
N14E 0.029(2) 0.030(3) 0.034(3) 0.004(2) 0.002(2) -0.009(2)
N15E 0.040(3) 0.030(3) 0.042(3) 0.007(2) 0.020(2) 0.000(2)
N16E 0.036(3) 0.032(3) 0.029(3) 0.011(2) 0.008(2) -0.003(2)
N17E 0.038(3) 0.026(3) 0.046(3) 0.007(2) 0.003(2) 0.006(2)
N18E 0.030(3) 0.044(3) 0.037(3) -0.001(3) -0.001(2) -0.010(2)
C19 0.021(3) 0.038(4) 0.038(4) 0.000(3) 0.004(3) -0.006(2)
O48 0.173(9) 0.079(6) 0.172(9) 0.004(6) 0.078(7) -0.053(6)
N9 0.074(7) 0.231(15) 0.146(12) -0.088(11) 0.047(7) -0.080(8)
C27 0.038(4) 0.122(8) 0.048(5) 0.023(5) -0.010(3) -0.002(4)
C107 0.097(7) 0.088(7) 0.093(8) -0.047(6) 0.043(6) -0.052(6)
C51 0.083(6) 0.085(7) 0.069(6) 0.015(5) 0.040(5) 0.001(5)
C84 0.113(7) 0.033(4) 0.088(7) -0.002(4) 0.058(6) -0.007(4)
C146 0.103(8) 0.137(10) 0.053(6) -0.041(6) 0.010(5) -0.006(7)
N6 0.138(8) 0.056(5) 0.054(5) 0.001(4) 0.028(5) -0.036(5)
O49 0.071(5) 0.082(6) 0.388(17) 0.002(8) 0.057(8) -0.045(5)
N1 0.088(7) 0.054(6) 0.259(16) -0.030(8) 0.015(9) -0.047(5)
N2 0.130(9) 0.047(5) 0.173(11) -0.017(6) 0.076(8) -0.039(6)
C32 0.033(4) 0.126(9) 0.185(12) 0.079(8) 0.055(6) 0.028(5)
C3 0.106(8) 0.071(7) 0.070(7) 0.018(5) -0.006(6) -0.051(6)
N8 0.181(11) 0.037(5) 0.112(8) -0.004(5) 0.062(7) 0.014(6)
C2 0.079(6) 0.052(5) 0.052(5) 0.004(4) 0.008(4) -0.034(4)
C92 0.079(6) 0.035(4) 0.044(5) 0.010(3) 0.015(4) -0.018(4)
C128 0.068(5) 0.057(5) 0.038(4) -0.007(4) 0.013(4) -0.016(4)
C53 0.046(4) 0.041(4) 0.050(4) 0.018(3) -0.005(3) -0.020(3)
O50 0.117(5) 0.046(4) 0.111(5) 0.008(3) 0.060(4) 0.012(3)
C73 0.038(3) 0.048(4) 0.038(4) -0.005(3) 0.000(3) 0.000(3)
C86 0.106(7) 0.046(5) 0.098(7) 0.002(5) 0.053(6) 0.035(5)
C5 0.057(6) 0.075(7) 0.139(10) 0.056(7) -0.028(6) -0.026(5)
C87 0.074(5) 0.037(4) 0.069(6) 0.005(4) 0.031(4) 0.006(4)
C35 0.052(5) 0.113(8) 0.072(6) 0.003(5) 0.034(4) 0.028(5)
C44 0.060(4) 0.049(4) 0.035(4) 0.002(3) 0.013(3) -0.015(3)
C46 0.066(5) 0.061(5) 0.031(4) 0.005(4) 0.018(3) -0.018(4)
C66 0.155(11) 0.144(10) 0.082(8) -0.059(7) -0.021(7) 0.102(9)
C38 0.074(6) 0.092(7) 0.066(6) -0.005(5) 0.048(5) -0.015(5)
C68 0.204(14) 0.119(10) 0.104(9) -0.031(8) 0.091(10) 0.048(9)
C40 0.070(5) 0.064(5) 0.051(5) -0.027(4) 0.029(4) -0.014(4)
C50 0.045(4) 0.082(6) 0.069(6) 0.032(5) 0.027(4) 0.011(4)
C72 0.043(4) 0.056(5) 0.042(4) -0.025(4) 0.002(3) -0.006(3)
C121 0.061(5) 0.062(5) 0.047(5) 0.004(4) 0.005(4) 0.014(4)
C30 0.029(3) 0.070(5) 0.070(5) -0.008(4) 0.014(3) 0.006(3)
C106 0.050(5) 0.042(5) 0.145(10) -0.019(6) 0.046(6) -0.012(4)
N3 0.066(4) 0.049(4) 0.074(5) 0.015(4) 0.024(4) -0.001(3)
N5 0.101(7) 0.096(7) 0.144(9) 0.072(7) 0.071(6) 0.020(5)
C28 0.082(6) 0.073(6) 0.038(5) 0.006(4) -0.015(4) -0.005(5)
C52 0.059(5) 0.078(6) 0.055(5) 0.008(4) 0.024(4) -0.009(4)
C4 0.082(7) 0.105(9) 0.089(8) 0.079(7) -0.032(6) -0.052(7)
C49 0.040(4) 0.048(5) 0.096(7) 0.023(5) 0.020(4) -0.001(3)
O53 0.119(6) 0.106(6) 0.085(5) 0.044(4) -0.023(5) -0.051(5)
C144 0.029(3) 0.043(4) 0.091(6) 0.010(4) 0.006(4) -0.005(3)
C56 0.075(5) 0.037(4) 0.074(6) -0.007(4) 0.019(5) 0.022(4)
C6 0.052(5) 0.056(5) 0.090(7) 0.030(5) -0.001(4) -0.019(4)
C142 0.044(4) 0.034(4) 0.068(5) 0.013(3) 0.020(4) 0.000(3)
C79 0.073(5) 0.060(5) 0.040(4) -0.017(4) 0.007(4) -0.022(4)
C111 0.085(6) 0.090(7) 0.037(5) -0.004(4) -0.011(4) -0.040(5)
C74 0.024(3) 0.053(4) 0.046(4) 0.016(3) 0.008(3) -0.005(3)
O54 0.319(13) 0.112(6) 0.123(7) -0.056(5) 0.170(8) -0.117(7)
C108 0.075(5) 0.063(5) 0.064(6) -0.008(4) 0.029(4) -0.038(4)
C70 0.044(4) 0.052(4) 0.040(4) -0.014(3) 0.008(3) -0.003(3)
C112 0.080(5) 0.061(5) 0.031(4) 0.009(4) 0.002(4) -0.015(4)
C20 0.029(3) 0.047(4) 0.045(4) 0.005(3) 0.000(3) -0.003(3)
C83 0.079(5) 0.033(4) 0.070(6) -0.010(4) 0.036(4) -0.007(4)
C18 0.056(5) 0.047(5) 0.119(8) 0.037(5) 0.050(5) 0.009(4)
C26 0.067(5) 0.059(5) 0.044(5) 0.027(4) -0.016(4) -0.007(4)
C39 0.058(4) 0.035(4) 0.031(4) -0.006(3) 0.016(3) -0.007(3)
C57 0.072(5) 0.026(4) 0.093(7) 0.007(4) 0.020(5) 0.009(4)
C118 0.043(4) 0.033(4) 0.071(5) 0.009(4) 0.030(4) 0.009(3)
O55 0.113(6) 0.091(6) 0.141(7) 0.060(5) 0.047(5) -0.001(5)
C65 0.061(5) 0.048(4) 0.045(4) -0.020(4) 0.015(4) 0.013(4)
C91 0.060(5) 0.035(4) 0.058(5) 0.002(4) 0.008(4) -0.005(3)
C143 0.035(4) 0.069(5) 0.063(5) 0.006(4) 0.018(3) 0.016(4)
C120 0.101(7) 0.059(6) 0.134(10) 0.006(6) 0.041(7) 0.043(5)
C64 0.040(4) 0.033(4) 0.042(4) -0.007(3) 0.013(3) -0.004(3)
C117 0.062(5) 0.038(4) 0.068(5) 0.025(4) 0.024(4) 0.020(4)
N7 0.177(9) 0.064(5) 0.066(5) -0.012(4) 0.074(6) -0.046(5)
C115 0.038(4) 0.042(4) 0.053(5) 0.009(3) 0.011(3) 0.005(3)
O56 0.256(12) 0.066(5) 0.166(9) 0.027(5) 0.105(8) 0.075(6)
C110 0.056(4) 0.046(4) 0.031(4) -0.002(3) -0.006(3) -0.013(3)
C140 0.052(4) 0.040(4) 0.092(6) 0.024(4) 0.026(4) 0.014(3)
C129 0.122(8) 0.111(8) 0.049(5) -0.010(5) 0.035(5) -0.065(7)
C127 0.051(4) 0.052(4) 0.044(4) -0.005(4) 0.006(3) -0.014(3)
C61 0.052(4) 0.055(5) 0.074(6) 0.002(4) 0.041(4) 0.015(4)
C60 0.045(4) 0.038(4) 0.052(4) 0.003(3) 0.026(3) 0.010(3)
C17 0.085(6) 0.050(5) 0.146(9) 0.040(6) 0.074(6) 0.022(4)
C138 0.041(3) 0.036(4) 0.035(4) 0.000(3) 0.006(3) -0.002(3)
C71 0.056(5) 0.072(5) 0.038(4) -0.021(4) 0.010(3) 0.003(4)
C124 0.035(4) 0.060(5) 0.067(5) -0.011(4) -0.004(3) 0.010(3)
C137 0.053(4) 0.058(5) 0.051(5) 0.020(4) 0.012(4) 0.023(4)
C22 0.030(3) 0.054(5) 0.053(5) -0.002(4) 0.003(3) -0.017(3)
C113 0.086(6) 0.067(6) 0.045(5) 0.011(4) -0.013(4) 0.011(5)
O57 0.146(6) 0.078(5) 0.081(5) -0.016(4) 0.063(4) -0.067(4)
O58 0.246(11) 0.052(5) 0.160(8) 0.018(5) 0.114(8) -0.006(5)
C34 0.038(4) 0.052(4) 0.044(4) -0.004(4) 0.020(3) 0.000(3)
C126 0.034(4) 0.081(6) 0.076(6) -0.022(5) -0.005(4) -0.013(4)
O59 0.183(10) 0.104(7) 0.101(7) 0.043(6) -0.034(6) -0.047(7)
C13 0.039(3) 0.034(4) 0.030(3) 0.010(3) 0.003(3) -0.006(3)
C9 0.045(4) 0.050(5) 0.099(7) -0.014(5) 0.006(4) -0.015(4)
C90 0.041(4) 0.042(4) 0.049(4) 0.006(3) 0.011(3) -0.006(3)
C136 0.052(4) 0.041(4) 0.084(6) 0.021(4) 0.028(4) 0.001(3)
C85 0.124(8) 0.036(5) 0.071(6) 0.004(4) 0.041(6) 0.016(5)
C94 0.052(4) 0.044(4) 0.062(5) 0.004(4) 0.024(4) -0.008(3)
C55 0.045(4) 0.042(4) 0.052(4) -0.001(3) 0.018(3) 0.011(3)
C101 0.045(4) 0.037(4) 0.027(3) 0.005(3) 0.008(3) 0.002(3)
C63 0.062(4) 0.036(4) 0.061(5) 0.008(3) 0.038(4) 0.000(3)
C125 0.030(4) 0.101(7) 0.076(6) -0.002(5) -0.003(4) 0.012(4)
C134 0.052(4) 0.051(5) 0.060(5) 0.017(4) -0.006(4) -0.027(4)
C47 0.042(4) 0.049(4) 0.039(4) 0.010(3) 0.012(3) -0.001(3)
C98 0.116(7) 0.044(5) 0.038(4) 0.002(4) 0.034(5) -0.013(4)
C58 0.044(4) 0.027(4) 0.070(5) 0.012(3) 0.007(4) 0.001(3)
C48 0.033(3) 0.048(4) 0.065(5) 0.017(4) 0.016(3) 0.000(3)
C62 0.062(5) 0.054(5) 0.070(5) 0.014(4) 0.046(4) 0.006(4)
C99 0.080(5) 0.037(4) 0.045(4) 0.005(3) 0.031(4) -0.013(4)
C105 0.036(4) 0.040(5) 0.148(10) 0.030(5) 0.018(5) 0.006(3)
C21 0.027(3) 0.060(5) 0.070(5) 0.007(4) -0.001(3) -0.007(3)
C119 0.058(5) 0.058(5) 0.067(6) -0.006(4) 0.024(4) 0.017(4)
C67 0.097(8) 0.112(9) 0.219(15) -0.128(10) 0.024(9) -0.010(7)
C93 0.081(6) 0.042(4) 0.075(6) 0.005(4) 0.044(5) -0.017(4)
C45 0.079(5) 0.075(6) 0.027(4) 0.004(4) 0.013(4) -0.015(4)
C11 0.093(7) 0.037(4) 0.068(6) -0.002(4) 0.010(5) -0.017(4)
C10 0.085(6) 0.036(5) 0.091(7) -0.010(4) 0.040(5) -0.027(4)
C109 0.045(4) 0.032(4) 0.029(4) -0.002(3) -0.001(3) -0.009(3)
C133 0.032(3) 0.030(3) 0.044(4) -0.011(3) 0.004(3) 0.001(3)
C7 0.041(4) 0.023(3) 0.047(4) -0.011(3) 0.008(3) -0.007(3)
C8 0.044(4) 0.032(4) 0.073(5) -0.001(4) -0.002(4) -0.005(3)
C12 0.061(5) 0.028(4) 0.070(5) -0.003(4) -0.001(4) -0.012(3)
C80 0.073(5) 0.045(4) 0.049(5) -0.022(4) 0.015(4) -0.028(4)
O61 0.171(10) 0.091(6) 0.226(12) -0.046(7) 0.095(9) -0.066(6)
C37 0.069(6) 0.158(11) 0.095(8) -0.001(8) 0.058(6) -0.001(7)
O63 0.297(14) 0.149(8) 0.284(14) 0.121(9) 0.258(13) 0.087(9)
C36 0.057(6) 0.201(13) 0.097(8) 0.015(9) 0.044(6) 0.051(7)
C132 0.148(11) 0.180(12) 0.110(9) -0.098(9) 0.095(9) -0.075(9)
C41 0.230(15) 0.057(7) 0.101(9) -0.040(6) 0.063(9) -0.004(8)
C122 0.190(13) 0.095(9) 0.091(9) 0.026(7) -0.002(8) 0.067(9)
C141 0.045(6) 0.081(8) 0.42(3) -0.022(11) 0.099(10) -0.012(5)
N21 0.086(8) 0.112(9) 0.45(3) 0.037(12) -0.055(12) 0.023(7)
C131 0.123(13) 0.54(4) 0.25(2) 0.24(3) -0.085(14) -0.121(19)

loop_
_atom_type_symbol
_atom_type_description
_atom_type_scat_dispersion_real
_atom_type_scat_dispersion_imag
_atom_type_scat_source
C C 0.0033 0.0016 'International Tables Vol C Tables 4.2.6.8 and 6.1.1.4'
H H 0.0000 0.0000 'International Tables Vol C Tables 4.2.6.8 and 6.1.1.4'
N N 0.0061 0.0033 'International Tables Vol C Tables 4.2.6.8 and 6.1.1.4'
O O 0.0106 0.0060 'International Tables Vol C Tables 4.2.6.8 and 6.1.1.4'
P P 0.1023 0.0942 'International Tables Vol C Tables 4.2.6.8 and 6.1.1.4'
Co Co 0.3494 0.9721 'International Tables Vol C Tables 4.2.6.8 and 6.1.1.4'
Cl Cl 0.1484 0.1585 'International Tables Vol C Tables 4.2.6.8 and 6.1.1.4'

loop_
_geom_angle_atom_site_label_1
_geom_angle_atom_site_label_2
_geom_angle_atom_site_label_3
_geom_angle
O24 Co1 O22 83.36(16)
O24 Co1 O8 94.20(15)
O22 Co1 O8 97.58(15)
O24 Co1 O45 95.91(15)
O22 Co1 O45 91.04(15)
O8 Co1 O45 167.41(14)
O24 Co1 O10 173.40(16)
O22 Co1 O10 93.12(15)
O8 Co1 O10 91.80(13)
O45 Co1 O10 78.52(13)
O24 Co1 O3 90.29(15)
O22 Co1 O3 171.66(15)
O8 Co1 O3 77.45(14)
O45 Co1 O3 94.99(14)
O10 Co1 O3 93.71(13)
O13 Co2 O18 95.57(16)
O13 Co2 O1 125.24(16)
O18 Co2 O1 111.97(15)
O13 Co2 N12E 105.75(18)
O18 Co2 N12E 110.56(17)
O1 Co2 N12E 107.00(17)
O32 Co3 O31 97.97(16)
O32 Co3 O16 130.18(16)
O31 Co3 O16 110.99(15)
O32 Co3 N16E 108.10(18)
O31 Co3 N16E 110.07(17)
O16 Co3 N16E 99.06(17)
O42 Co4 O5 102.12(16)
O42 Co4 O44 129.34(17)
O5 Co4 O44 103.46(15)
O42 Co4 N19 106.83(18)
O5 Co4 N19 112.72(18)
O44 Co4 N19 102.39(17)
O36 Co5 O23 99.68(16)
O36 Co5 O6 128.41(15)
O23 Co5 O6 105.75(15)
O36 Co5 N15E 104.31(17)
O23 Co5 N15E 112.04(18)
O6 Co5 N15E 106.38(17)
O41 Co6 O11 97.31(15)
O41 Co6 O34 130.52(16)
O11 Co6 O34 110.38(15)
O41 Co6 N13E 106.11(17)
O11 Co6 N13E 108.70(17)
O34 Co6 N13E 102.69(17)
O30 Co7 O17 164.27(15)
O30 Co7 O12 92.74(16)
O17 Co7 O12 94.18(15)
O30 Co7 O10 98.07(15)
O17 Co7 O10 94.86(14)
O12 Co7 O10 98.41(14)
O30 Co7 O45 90.68(16)
O17 Co7 O45 82.90(14)
O12 Co7 O45 176.24(15)
O10 Co7 O45 79.53(14)
O30 Co7 N11E 79.04(17)
O17 Co7 N11E 91.86(16)
O12 Co7 N11E 61.73(16)
O10 Co7 N11E 159.50(17)
O45 Co7 N11E 120.58(16)
O26 Co8 O29 84.93(16)
O26 Co8 O39 94.37(15)
O29 Co8 O39 93.58(16)
O26 Co8 O14 92.88(15)
O29 Co8 O14 95.82(16)
O39 Co8 O14 168.59(15)
O26 Co8 O15 170.52(16)
O29 Co8 O15 90.41(15)
O39 Co8 O15 77.64(14)
O14 Co8 O15 95.81(14)
O26 Co8 O19 89.75(15)
O29 Co8 O19 171.16(15)
O39 Co8 O19 93.86(14)
O14 Co8 O19 77.36(14)
O15 Co8 O19 95.83(13)
O27 Co9 O37 97.53(17)
O27 Co9 O17 115.68(16)
O37 Co9 O17 110.60(15)
O27 Co9 N14E 107.93(17)
O37 Co9 N14E 114.42(18)
O17 Co9 N14E 110.27(17)
O25 Co10 O40 83.85(17)
O25 Co10 O38 93.26(16)
O40 Co10 O38 95.42(16)
O25 Co10 O33 95.33(16)
O40 Co10 O33 93.90(16)
O38 Co10 O33 167.94(15)
O25 Co10 O4 172.43(16)
O40 Co10 O4 92.52(15)
O38 Co10 O4 93.69(14)
O33 Co10 O4 78.25(14)
O25 Co10 O7 91.59(16)
O40 Co10 O7 171.70(16)
O38 Co10 O7 77.88(14)
O33 Co10 O7 93.42(14)
O4 Co10 O7 92.78(14)
O28 Co11 O1 167.63(15)
O28 Co11 O2 93.18(16)
O1 Co11 O2 92.86(15)
O28 Co11 O4 95.41(16)
O1 Co11 O4 94.43(14)
O2 Co11 O4 98.02(14)
O28 Co11 O33 92.15(16)
O1 Co11 O33 82.28(15)
O2 Co11 O33 174.31(15)
O4 Co11 O33 79.49(14)
O28 Co11 N18E 79.57(18)
O1 Co11 N18E 93.83(17)
O2 Co11 N18E 61.83(17)
O4 Co11 N18E 158.58(17)
O33 Co11 N18E 121.25(17)
O20 Co12 O16 164.84(17)
O20 Co12 O9 95.24(17)
O16 Co12 O9 91.92(15)
O20 Co12 O7 96.06(16)
O16 Co12 O7 96.35(14)
O9 Co12 O7 96.69(15)
O20 Co12 O38 90.62(17)
O16 Co12 O38 83.13(15)
O9 Co12 O38 173.35(16)
O7 Co12 O38 79.52(14)
O20 Co12 N02 79.70(19)
O16 Co12 N02 92.12(18)
O9 Co12 N02 61.40(19)
O7 Co12 N02 156.82(19)
O38 Co12 N02 123.02(19)
O35 Co13 O2 93.67(16)
O35 Co13 O44 174.20(16)
O2 Co13 O44 89.61(15)
O35 Co13 O14 92.53(16)
O2 Co13 O14 170.96(14)
O44 Co13 O14 84.79(14)
O35 Co13 O19 91.91(15)
O2 Co13 O19 94.31(15)
O44 Co13 O19 92.62(14)
O14 Co13 O19 78.91(14)
O35 Co13 N17E 84.13(18)
O2 Co13 N17E 94.08(18)
O44 Co13 N17E 90.87(17)
O14 Co13 N17E 93.09(17)
O19 Co13 N17E 170.94(18)
O21 Co14 O9 94.64(17)
O21 Co14 O34 171.72(16)
O9 Co14 O34 89.93(15)
O21 Co14 O8 92.71(16)
O9 Co14 O8 168.99(15)
O34 Co14 O8 83.80(14)
O21 Co14 N0N 84.94(19)
O9 Co14 N0N 94.7(2)
O34 Co14 N0N 87.81(18)
O8 Co14 N0N 94.06(19)
O21 Co14 O3 92.85(15)
O9 Co14 O3 93.93(15)
O34 Co14 O3 93.72(14)
O8 Co14 O3 77.51(14)
N0N Co14 O3 171.19(19)
O12 Co15 O43 93.43(16)
O12 Co15 O39 168.45(15)
O43 Co15 O39 94.59(15)
O12 Co15 O6 89.33(15)
O43 Co15 O6 174.45(16)
O39 Co15 O6 83.40(14)
O12 Co15 N0I 96.75(19)
O43 Co15 N0I 85.20(19)
O39 Co15 N0I 92.19(18)
O6 Co15 N0I 89.69(17)
O12 Co15 O15 94.03(15)
O43 Co15 O15 92.14(15)
O39 Co15 O15 77.39(14)
O6 Co15 O15 92.46(14)
N0I Co15 O15 169.03(18)
O37 P1 O3 112.8(2)
O37 P1 O16 105.1(2)
O3 P1 O16 113.5(2)
O37 P1 C75 110.9(3)
O3 P1 C75 107.9(2)
O16 P1 C75 106.5(3)
O5 P2 O15 111.4(2)
O5 P2 O17 107.3(2)
O15 P2 O17 111.8(2)
O5 P2 C133 113.2(3)
O15 P2 C133 106.7(3)
O17 P2 C133 106.4(2)
O31 P3 O4 112.0(2)
O31 P3 O44 106.8(2)
O4 P3 O44 113.0(2)
O31 P3 C148 112.4(3)
O4 P3 C148 106.5(2)
O44 P3 C148 106.2(3)
O18 P4 O7 112.4(2)
O18 P4 O34 104.8(2)
O7 P4 O34 113.6(2)
O18 P4 C138 112.0(3)
O7 P4 C138 106.7(3)
O34 P4 C138 107.3(3)
O13 P5 O36 113.3(2)
O13 P5 O41 113.6(2)
O36 P5 O41 112.9(2)
O13 P5 C88 102.3(3)
O36 P5 C88 107.7(3)
O41 P5 C88 106.0(3)
O11 P6 O10 112.2(2)
O11 P6 O6 106.1(2)
O10 P6 O6 112.8(2)
O11 P6 C95 112.5(3)
O10 P6 C95 106.7(2)
O6 P6 C95 106.5(2)
O23 P7 O19 112.0(2)
O23 P7 O1 105.4(2)
O19 P7 O1 113.1(2)
O23 P7 C102 112.3(3)
O19 P7 C102 108.3(2)
O1 P7 C102 105.7(2)
O27 P8 O42 113.2(2)
O27 P8 O32 114.1(2)
O42 P8 O32 113.0(2)
O27 P8 C53 99.6(3)
O42 P8 C53 107.7(3)
O32 P8 C53 108.0(3)
P7 O1 Co2 112.6(2)
P7 O1 Co11 133.3(2)
Co2 O1 Co11 111.35(17)
C123 O2 Co13 134.6(4)
C123 O2 Co11 96.4(4)
Co13 O2 Co11 122.84(17)
P1 O3 Co14 129.7(2)
P1 O3 Co1 122.6(2)
Co14 O3 Co1 94.60(14)
P3 O4 Co11 125.3(2)
P3 O4 Co10 124.4(2)
Co11 O4 Co10 94.09(14)
P2 O5 Co4 146.1(3)
P6 O6 Co5 110.62(19)
P6 O6 Co15 137.6(2)
Co5 O6 Co15 109.99(16)
P4 O7 Co12 125.8(2)
P4 O7 Co10 124.7(2)
Co12 O7 Co10 94.19(15)
C114 O8 Co1 131.6(4)
C114 O8 Co14 117.0(3)
Co1 O8 Co14 98.29(15)
C34 O9 Co14 133.8(4)
C34 O9 Co12 96.3(4)
Co14 O9 Co12 122.60(18)
P6 O10 Co7 124.3(2)
P6 O10 Co1 124.4(2)
Co7 O10 Co1 94.60(13)
P6 O11 Co6 146.2(2)
C69 O12 Co15 132.0(4)
C69 O12 Co7 95.9(3)
Co15 O12 Co7 122.56(19)
P5 O13 Co2 137.5(2)
C54 O14 Co8 134.0(4)
C54 O14 Co13 116.6(3)
Co8 O14 Co13 98.71(15)
P2 O15 Co8 122.7(2)
P2 O15 Co15 132.0(2)
Co8 O15 Co15 94.67(14)
P1 O16 Co3 108.1(2)
P1 O16 Co12 133.2(2)
Co3 O16 Co12 114.62(17)
P2 O17 Co9 116.3(2)
P2 O17 Co7 133.9(2)
Co9 O17 Co7 107.57(16)
P4 O18 Co2 143.5(3)
P7 O19 Co13 130.3(2)
P7 O19 Co8 123.2(2)
Co13 O19 Co8 94.14(13)
C39 O20 Co12 129.6(4)
C149 O21 Co14 131.0(4)
C24 O22 Co1 130.2(4)
P7 O23 Co5 142.0(2)
C149 O24 Co1 130.4(4)
C39 O25 Co10 129.8(4)
C150 O26 Co8 131.0(4)
P8 O27 Co9 138.3(3)
C109 O28 Co11 130.7(4)
C58 N19 C54 118.1(6)
C58 N19 Co4 134.4(5)
C54 N19 Co4 106.9(4)
C64 O29 Co8 131.1(4)
C24 O30 Co7 129.6(4)
P3 O31 Co3 147.1(3)
P8 O32 Co3 132.2(2)
C77 O33 Co10 130.8(4)
C77 O33 Co11 119.9(3)
Co10 O33 Co11 95.64(15)
P4 O34 Co6 109.8(2)
P4 O34 Co14 136.1(2)
Co6 O34 Co14 111.55(17)
C150 O35 Co13 129.9(4)
P5 O36 Co5 133.2(2)
P1 O37 Co9 141.6(2)
C76 O38 Co10 133.7(4)
C76 O38 Co12 117.7(4)
Co10 O38 Co12 96.74(16)
C59 O39 Co8 130.7(3)
C59 O39 Co15 117.1(3)
Co8 O39 Co15 98.36(15)
C109 O40 Co10 129.8(4)
P5 O41 Co6 132.2(2)
P8 O42 Co4 129.7(2)
C64 O43 Co15 129.9(4)
P3 O44 Co4 110.3(2)
P3 O44 Co13 137.0(2)
Co4 O44 Co13 110.58(17)
C19 O45 Co1 130.0(4)
C19 O45 Co7 119.3(4)
Co1 O45 Co7 95.13(14)
C99 C100 C101 117.8(6)
C38 N02 C34 119.7(7)
C38 N02 Co12 149.0(6)
C34 N02 Co12 89.1(4)
O14 C54 N19 114.9(5)
O14 C54 C55 124.4(6)
N19 C54 C55 120.7(6)
C96 C97 C98 121.6(6)
O39 C59 N15E 113.5(5)
O39 C59 C60 123.6(5)
N15E C59 C60 122.8(5)
C90 C89 C94 119.2(7)
C90 C89 C88 120.8(6)
C94 C89 C88 120.0(6)
C27 C25 C26 109.9(6)
C27 C25 C28 109.7(6)
C26 C25 C28 109.4(6)
C27 C25 C24 110.7(5)
C26 C25 C24 106.9(5)
C28 C25 C24 110.2(6)
O38 C76 N16E 114.6(5)
O38 C76 C44 124.5(6)
N16E C76 C44 120.9(6)
O8 C114 N13E 114.5(5)
O8 C114 C115 123.3(6)
N13E C114 C115 122.2(6)
C96 C95 P21 114.9(4)
C97 C96 C101 118.5(6)
C97 C96 C95 118.9(6)
C101 C96 C95 122.5(6)
O26 C150 O35 126.0(5)
O26 C150 C143 118.5(6)
O35 C150 C143 115.5(6)
C13 C148 P18 117.2(4)
C144 C103 C108 118.0(6)
C144 C103 C102 123.1(6)
C108 C103 C102 118.9(6)
N12E C81 C80 124.1(6)
N12E C81 Cl 116.6(5)
C80 C81 Cl 119.3(5)
C79 C78 C77 118.7(7)
C103 C102 P22 114.6(4)
O12 C69 N11E 112.5(5)
O12 C69 C70 124.9(6)
N11E C69 C70 122.5(6)
C119 N0N Co14 169.5(6)
C128 N0I Co15 162.8(6)
N14E C23 C22 124.1(6)
N14E C23 Cl11 115.8(5)
C22 C23 Cl11 120.0(5)
O2 C123 N18E 112.5(5)
O2 C123 C124 126.3(6)
N18E C123 C124 121.1(6)
C83 C82 C87 118.6(6)
C83 C82 C138 121.6(6)
C87 C82 C138 119.9(6)
O22 C24 O30 125.1(5)
O22 C24 C25 118.1(6)
O30 C24 C25 116.8(6)
O33 C77 N12E 114.0(5)
O33 C77 C78 124.2(6)
N12E C77 C78 121.8(6)
C89 C88 P20 118.3(4)
C74 C75 P16 114.0(4)
O24 C149 O21 124.9(5)
O24 C149 C30 118.5(6)
O21 C149 C30 116.6(6)
C73 N11E C69 117.9(5)
C73 N11E Co7 149.3(4)
C69 N11E Co7 89.2(3)
C81 N12E C77 118.0(5)
C81 N12E Co2 137.1(4)
C77 N12E Co2 104.6(4)
C114 N13E C118 115.8(5)
C114 N13E Co6 107.0(4)
C118 N13E Co6 136.5(4)
C19 N14E C23 118.0(5)
C19 N14E Co9 100.9(3)
C23 N14E Co9 140.8(4)
C63 N15E C59 116.2(5)
C63 N15E Co5 137.1(4)
C59 N15E Co5 106.5(4)
C47 N16E C76 117.6(5)
C47 N16E Co3 133.8(4)
C76 N16E Co3 108.2(4)
C121 N17E Co13 159.2(6)
C127 N18E C123 118.2(6)
C127 N18E Co11 148.9(5)
C123 N18E Co11 87.9(3)
O45 C19 N14E 113.7(5)
O45 C19 C20 124.7(6)
N14E C19 C20 121.6(5)
O52 N9 O61 138.3(13)
O52 N9 C106 106.4(12)
O61 N9 C106 105.2(14)
C106 C107 C108 118.6(9)
C50 C51 C52 118.8(9)
C85 C84 C83 118.4(8)
O53 N6 O60 124.6(9)
O53 N6 C92 118.6(9)
O60 N6 C92 116.8(9)
O51 N1 O59 145.3(15)
O51 N1 C4 105.9(11)
O59 N1 C4 107.7(14)
O49 N2 O48 124.3(10)
O49 N2 C10 119.2(11)
O48 N2 C10 116.5(11)
C4 C3 C2 118.8(10)
O56 N8 O58 125.5(10)
O56 N8 C85 117.7(10)
O58 N8 C85 116.8(10)
C3 C2 C134 120.3(9)
C93 C92 C91 121.8(7)
C93 C92 N6 118.7(8)
C91 C92 N6 119.4(8)
N0I C128 C129 179.6(11)
C134 C53 P8 118.4(5)
N11E C73 C72 124.5(6)
N11E C73 Cl4 115.2(5)
C72 C73 Cl4 120.2(5)
C87 C86 C85 119.1(8)
C4 C5 C6 118.0(10)
C86 C87 C82 121.0(7)
C36 C35 C34 117.6(9)
C45 C44 C76 119.1(6)
C47 C46 C45 116.7(6)
N02 C38 C37 121.7(9)
N02 C38 Cl8 117.4(7)
C37 C38 Cl8 120.9(7)
C41 C40 C132 109.8(9)
C41 C40 C146 107.4(8)
C132 C40 C146 110.8(9)
C41 C40 C39 108.2(7)
C132 C40 C39 110.1(6)
C146 C40 C39 110.4(7)
C51 C50 C49 122.2(8)
C51 C50 N5 119.9(9)
C49 C50 N5 117.9(9)
C73 C72 C71 116.4(6)
N17E C121 C122 174.5(10)
C31 C30 C32 107.7(8)
C31 C30 C147 113.4(9)
C32 C30 C147 107.2(9)
C31 C30 C149 109.9(7)
C32 C30 C149 107.8(6)
C147 C30 C149 110.6(8)
C107 C106 C105 122.7(8)
C107 C106 N9 120.6(11)
C105 C106 N9 116.3(10)
O47 N3 O50 123.6(7)
O47 N3 C142 117.3(7)
O50 N3 C142 119.1(6)
O63 N5 O55 124.6(9)
O63 N5 C50 117.0(10)
O55 N5 C50 118.2(9)
C51 C52 C74 121.6(8)
C5 C4 C3 123.7(9)
C5 C4 N1 116.9(12)
C3 C4 N1 119.5(12)
C50 C49 C48 117.8(8)
C103 C144 C105 123.5(8)
C57 C56 C55 120.3(7)
C5 C6 C134 120.0(10)
C136 C142 C17 122.1(7)
C136 C142 N3 118.8(6)
C17 C142 N3 119.2(7)
C78 C79 C80 119.8(7)
C48 C74 C52 118.3(7)
C48 C74 C75 122.4(7)
C52 C74 C75 119.3(7)
C107 C108 C103 120.2(8)
C71 C70 C69 117.3(7)
C21 C20 C19 118.1(6)
C82 C83 C84 120.9(7)
C13 C18 C17 121.9(7)
O25 C39 O20 124.9(6)
O25 C39 C40 118.6(6)
O20 C39 C40 116.5(6)
C58 C57 C56 118.0(7)
C117 C118 N13E 125.7(7)
C117 C118 Cl15 119.2(5)
N13E C118 Cl15 114.9(5)
C66 C65 C67 114.6(9)
C66 C65 C68 108.1(9)
C67 C65 C68 104.7(9)
C66 C65 C64 111.9(6)
C67 C65 C64 109.6(6)
C68 C65 C64 107.3(6)
C92 C91 C90 118.4(7)
C139 C143 C135 111.9(10)
C139 C143 C141 109.8(9)
C135 C143 C141 102.0(11)
C139 C143 C150 111.3(8)
C135 C143 C150 112.0(9)
C141 C143 C150 109.5(7)
O29 C64 O43 125.3(6)
O29 C64 C65 118.9(6)
O43 C64 C65 115.8(6)
C118 C117 C137 117.5(6)
O54 N7 O57 123.5(7)
O54 N7 C99 117.2(7)
O57 N7 C99 119.4(7)
C137 C115 C114 118.8(7)
C111 C110 C109 107.1(6)
C111 C110 C112 109.7(6)
C109 C110 C112 111.0(6)
C111 C110 C113 109.4(7)
C109 C110 C113 110.4(6)
C112 C110 C113 109.3(6)
C136 C140 C13 121.4(7)
N18E C127 C126 124.6(7)
N18E C127 Cl6 115.2(6)
C126 C127 Cl6 120.3(6)
C60 C61 C62 121.1(6)
C61 C60 C59 117.5(6)
C142 C17 C18 117.8(7)
C82 C138 P4 115.7(4)
C70 C71 C72 121.2(7)
C125 C124 C123 117.9(7)
C117 C137 C115 119.5(7)
C23 C22 C21 117.8(6)
O9 C34 N02 112.6(6)
O9 C34 C35 125.8(7)
N02 C34 C35 121.7(6)
C127 C126 C125 116.3(7)
C18 C13 C140 117.8(6)
C18 C13 C148 121.1(6)
C140 C13 C148 121.1(6)
C10 C9 C8 119.3(7)
C89 C90 C91 120.8(7)
C142 C136 C140 118.9(7)
C84 C85 C86 121.9(8)
C84 C85 N8 118.9(9)
C86 C85 N8 119.2(9)
C89 C94 C93 119.9(7)
C56 C55 C54 118.2(7)
C100 C101 C96 121.6(6)
N15E C63 C62 124.5(6)
N15E C63 Cl9 115.5(5)
C62 C63 Cl9 119.9(5)
C124 C125 C126 121.8(7)
C2 C134 C6 119.3(7)
C2 C134 C53 122.6(8)
C6 C134 C53 117.9(8)
N16E C47 C46 125.0(6)
N16E C47 Cl7 115.3(5)
C46 C47 Cl7 119.7(5)
C99 C98 C97 117.2(7)
N19 C58 C57 124.5(7)
N19 C58 Cl10 115.4(5)
C57 C58 Cl10 120.1(6)
C74 C48 C49 121.4(7)
C63 C62 C61 117.9(6)
C100 C99 C98 123.3(6)
C100 C99 N7 118.9(7)
C98 C99 N7 117.7(7)
C106 C105 C144 116.9(8)
C20 C21 C22 120.2(6)
N0N C119 C120 177.3(9)
C92 C93 C94 119.9(7)
C44 C45 C46 120.6(7)
C12 C11 C10 116.5(7)
C9 C10 C11 122.5(7)
C9 C10 N2 117.9(9)
C11 C10 N2 119.6(9)
O40 C109 O28 125.2(6)
O40 C109 C110 119.5(6)
O28 C109 C110 115.3(6)
C7 C133 P17 115.1(4)
C8 C7 C12 118.9(6)
C8 C7 C133 120.7(6)
C12 C7 C133 120.4(6)
C7 C8 C9 120.3(7)
C11 C12 C7 122.5(7)
C81 C80 C79 117.6(6)
C36 C37 C38 118.1(8)
C35 C36 C37 121.1(9)
N21 C145 C131 169(2)

loop_
_geom_bond_atom_site_label_1
_geom_bond_atom_site_label_2
_geom_bond_distance
O60 N6 1.253(10)
Cl4 C73 1.752(7)
Co1 O24 2.041(4)
Co1 O22 2.066(4)
Co1 O8 2.089(4)
Co1 O45 2.120(4)
Co1 O10 2.180(3)
Co1 O3 2.198(4)
Co2 O13 1.923(4)
Co2 O18 1.947(4)
Co2 O1 2.023(4)
Co2 N12E 2.095(5)
Co3 O32 1.941(4)
Co3 O31 1.947(4)
Co3 O16 2.050(4)
Co3 N16E 2.103(5)
Co4 O42 1.933(4)
Co4 O5 1.953(4)
Co4 O44 2.040(4)
Co4 N19 2.096(5)
Co5 O36 1.942(4)
Co5 O23 1.949(4)
Co5 O6 2.052(4)
Co5 N15E 2.098(5)
Co6 O41 1.953(4)
Co6 O11 1.956(4)
Co6 O34 2.049(4)
Co6 N13E 2.117(5)
Co7 O30 2.010(4)
Co7 O17 2.055(4)
Co7 O12 2.085(4)
Co7 O10 2.107(4)
Co7 O45 2.148(4)
Co7 N11E 2.219(5)
Co8 O26 2.034(4)
Co8 O29 2.065(4)
Co8 O39 2.096(4)
Co8 O14 2.099(4)
Co8 O15 2.154(3)
Co8 O19 2.231(4)
Co9 O27 1.899(4)
Co9 O37 1.952(4)
Co9 O17 2.029(4)
Co9 N14E 2.099(4)
Co10 O25 2.032(4)
Co10 O40 2.056(4)
Co10 O38 2.100(4)
Co10 O33 2.110(4)
Co10 O4 2.176(4)
Co10 O7 2.206(4)
Co11 O28 2.026(4)
Co11 O1 2.071(4)
Co11 O2 2.073(4)
Co11 O4 2.109(3)
Co11 O33 2.122(4)
Co11 N18E 2.230(5)
Co12 O20 2.026(4)
Co12 O16 2.073(4)
Co12 O9 2.092(4)
Co12 O7 2.106(4)
Co12 O38 2.127(4)
Co12 N02 2.224(5)
Co13 O35 2.029(4)
Co13 O2 2.042(4)
Co13 O44 2.103(4)
Co13 O14 2.121(4)
Co13 O19 2.142(4)
Co13 N17E 2.144(5)
Co14 O21 2.013(4)
Co14 O9 2.049(4)
Co14 O34 2.083(4)
Co14 O8 2.136(4)
Co14 N0N 2.146(6)
Co14 O3 2.151(4)
Co15 O12 2.027(4)
Co15 O43 2.030(4)
Co15 O39 2.099(4)
Co15 O6 2.099(4)
Co15 N0I 2.146(6)
Co15 O15 2.163(4)
Cl15 C118 1.744(7)
P1 O37 1.509(4)
P1 O3 1.529(4)
P1 O16 1.538(4)
P1 C75 1.809(5)
P2 O5 1.502(4)
P2 O15 1.530(4)
P2 O17 1.544(4)
P2 C133 1.816(6)
P3 O31 1.512(4)
P3 O4 1.534(4)
P3 O44 1.542(4)
P3 C148 1.798(6)
P4 O18 1.509(4)
P4 O7 1.525(4)
P4 O34 1.536(4)
P4 C138 1.808(6)
P5 O13 1.516(4)
P5 O36 1.517(4)
P5 O41 1.530(4)
P5 C88 1.818(6)
P6 O11 1.503(4)
P6 O10 1.535(4)
P6 O6 1.547(4)
P6 C95 1.806(6)
P7 O23 1.517(4)
P7 O19 1.527(4)
P7 O1 1.538(4)
P7 C102 1.802(5)
Cl7 C47 1.735(7)
P8 O27 1.523(4)
P8 O42 1.525(4)
P8 O32 1.534(4)
P8 C53 1.820(6)
Cl C81 1.738(7)
O2 C123 1.304(7)
O8 C114 1.316(7)
O9 C34 1.302(7)
O12 C69 1.316(7)
O14 C54 1.306(7)
O20 C39 1.272(8)
O21 C149 1.265(8)
O22 C24 1.252(7)
Cl8 C38 1.718(10)
O24 C149 1.251(7)
O25 C39 1.256(8)
O26 C150 1.241(7)
O28 C109 1.258(8)
N19 C58 1.339(7)
N19 C54 1.365(8)
O29 C64 1.244(7)
O30 C24 1.258(7)
O33 C77 1.308(7)
O35 C150 1.260(7)
O38 C76 1.294(7)
O39 C59 1.330(6)
O40 C109 1.244(7)
O43 C64 1.263(7)
Cl9 C63 1.740(7)
O45 C19 1.312(6)
Cl6 C127 1.740(7)
Cl10 C58 1.736(8)
Cl11 C23 1.739(7)
C100 C99 1.367(9)
C100 C101 1.387(9)
O47 N3 1.243(8)
N02 C38 1.322(9)
N02 C34 1.350(9)
C54 C55 1.400(9)
C97 C96 1.374(9)
C97 C98 1.404(10)
C59 N15E 1.361(7)
C59 C60 1.391(8)
C89 C90 1.379(9)
C89 C94 1.388(9)
C89 C88 1.510(9)
C25 C27 1.500(9)
C25 C26 1.511(9)
C25 C28 1.515(10)
C25 C24 1.545(8)
C76 N16E 1.359(7)
C76 C44 1.392(9)
C114 N13E 1.342(7)
C114 C115 1.391(8)
C95 C96 1.487(8)
C96 C101 1.392(8)
C150 C143 1.534(8)
C148 C13 1.499(8)
C103 C144 1.353(9)
C103 C108 1.393(10)
C103 C102 1.524(8)
C81 N12E 1.347(7)
C81 C80 1.354(9)
C78 C79 1.380(9)
C78 C77 1.384(8)
C69 N11E 1.344(8)
C69 C70 1.389(9)
N0N C119 1.138(9)
N0I C128 1.151(8)
C23 N14E 1.348(7)
C23 C22 1.348(9)
C123 N18E 1.359(8)
C123 C124 1.404(9)
C82 C83 1.386(10)
C82 C87 1.390(9)
C82 C138 1.512(8)
C77 N12E 1.352(8)
C75 C74 1.522(8)
C149 C30 1.526(8)
N11E C73 1.325(7)
N13E C118 1.364(8)
N14E C19 1.348(7)
N15E C63 1.348(8)
N16E C47 1.345(8)
N17E C121 1.145(8)
N18E C127 1.337(8)
C19 C20 1.405(8)
O48 N2 1.223(12)
N9 O52 1.181(16)
N9 O61 1.212(15)
N9 C106 1.644(15)
C107 C106 1.363(13)
C107 C108 1.387(11)
C51 C50 1.335(12)
C51 C52 1.377(11)
C84 C85 1.365(12)
C84 C83 1.393(10)
C146 C40 1.507(12)
N6 O53 1.225(11)
N6 C92 1.480(10)
O49 N2 1.190(13)
N1 O51 1.171(14)
N1 O59 1.237(14)
N1 C4 1.632(15)
N2 C10 1.493(11)
C32 C30 1.485(12)
C3 C4 1.379(16)
C3 C2 1.383(11)
N8 O56 1.222(12)
N8 O58 1.230(11)
N8 C85 1.496(11)
C2 C134 1.396(11)
C92 C93 1.362(11)
C92 C91 1.366(10)
C128 C129 1.479(11)
C53 C134 1.460(9)
O50 N3 1.244(8)
C73 C72 1.379(9)
C86 C87 1.366(10)
C86 C85 1.379(12)
C5 C4 1.368(17)
C5 C6 1.399(12)
C35 C36 1.365(12)
C35 C34 1.398(10)
C44 C45 1.374(9)
C46 C47 1.361(9)
C46 C45 1.387(10)
C66 C65 1.456(11)
C38 C37 1.395(13)
C68 C65 1.512(13)
C40 C41 1.477(12)
C40 C132 1.502(12)
C40 C39 1.536(9)
C50 C49 1.377(11)
C50 N5 1.479(10)
C72 C71 1.382(10)
C121 C122 1.420(11)
C30 C31 1.474(13)
C30 C147 1.526(16)
C106 C105 1.368(13)
N3 C142 1.455(9)
N5 O63 1.210(12)
N5 O55 1.225(11)
C52 C74 1.379(10)
C49 C48 1.397(9)
C144 C105 1.373(10)
C56 C57 1.384(11)
C56 C55 1.385(9)
C6 C134 1.423(11)
C142 C136 1.349(9)
C142 C17 1.355(10)
C79 C80 1.400(10)
C111 C110 1.531(9)
C74 C48 1.350(9)
O54 N7 1.221(9)
C70 C71 1.382(9)
C112 C110 1.535(10)
C20 C21 1.374(9)
C18 C13 1.358(9)
C18 C17 1.382(10)
C57 C58 1.343(10)
C118 C117 1.337(10)
C65 C67 1.496(12)
C65 C64 1.540(9)
C91 C90 1.404(9)
C143 C139 1.438(14)
C143 C135 1.466(18)
C143 C141 1.475(13)
C120 C119 1.441(11)
C117 C137 1.383(10)
N7 O57 1.221(8)
N7 C99 1.473(9)
C115 C137 1.383(9)
C110 C109 1.535(9)
C110 C113 1.537(10)
C140 C136 1.367(9)
C140 C13 1.373(9)
C127 C126 1.368(10)
C61 C60 1.363(9)
C61 C62 1.376(10)
C124 C125 1.367(10)
C22 C21 1.398(10)
C126 C125 1.391(11)
C9 C10 1.370(11)
C9 C8 1.389(10)
C94 C93 1.391(10)
C63 C62 1.349(9)
C98 C99 1.380(10)
C11 C12 1.382(10)
C11 C10 1.406(12)
C133 C7 1.520(8)
C7 C8 1.386(9)
C7 C12 1.395(9)
C37 C36 1.377(14)
N21 C145 1.20(3)
C145 C131 1.69(3)
